data_4135375
loop_
_publ_author_name
'Hooper, Catherine A. J.'
'Cardo, Lucia'
'Craig, James S.'
'Melidis, Lazaros'
'Garai, Aditya'
'Egan, Ross T.'
'Sadovnikova, Viktoriia'
'Burkert, Florian'
'Male, Louise'
'Hodges, Nikolas J.'
'Browning, Douglas F.'
'Rosas, Roselyne'
'Liu, Fengbo'
'Rocha, Fillipe V.'
'Lima, Mauro A.'
'Liu, Simin'
'Bardelang, David'
'Hannon, Michael J.'

_publ_section_title
;
 Rotaxanating Metallo-supramolecular Nano-cylinder Helicates to Switch DNA
 Junction Binding
;
_journal_name_full 'Journal of the American Chemical Society'
_journal_paper_doi 10.1021/jacs.0c07750
_journal_year 2020
_chemical_formula_moiety 'C99 H84 Fe2 N24, 4(F6 P), 1.25(C6 H6), C2 H3 N'
_chemical_formula_sum 'C108.5 H94.5 F24 Fe2 N25 P4'
_chemical_formula_weight 2440.17
_space_group_crystal_system triclinic
_space_group_IT_number 2
_space_group_name_Hall '-P 1'
_space_group_name_H-M_alt 'P -1'
_atom_sites_solution_hydrogens geom
_atom_sites_solution_primary dual
_audit_creation_date 2020-03-10
_audit_creation_method
;
Olex2 1.2
(compiled 2018.05.29 svn.r3508 for OlexSys, GUI svn.r5506)
;
_cell_angle_alpha 66.665(2)
_cell_angle_beta 83.538(2)
_cell_angle_gamma 80.3500(10)
_cell_formula_units_Z 2
_cell_length_a 14.6717(4)
_cell_length_b 18.6418(5)
_cell_length_c 22.0009(4)
_cell_measurement_reflns_used 120722
_cell_measurement_temperature 120(2)
_cell_measurement_theta_max 27.48
_cell_measurement_theta_min 2.91
_cell_volume 5439.9(2)
_computing_cell_refinement 'DENZO (Otwinowski & Minor, 1997) & COLLECT (Hooft, R.W.W., 1998)'
_computing_data_collection 'COLLECT (Hooft, R.W.W., 1998)'
_computing_data_reduction 'DENZO (Otwinowski & Minor, 1997) & COLLECT (Hooft, R.W.W., 1998)'
_computing_molecular_graphics 'Olex2 (Dolomanov et al., 2009)'
_computing_publication_material 'Olex2 (Dolomanov et al., 2009)'
_computing_structure_refinement 'ShelXL (Sheldrick, 2015)'
_computing_structure_solution 'ShelXT (Sheldrick, 2015)'
_diffrn_ambient_temperature 120(2)
_diffrn_detector_area_resol_mean '4096x4096pixels / 62x62mm'
_diffrn_measured_fraction_theta_full 0.994
_diffrn_measured_fraction_theta_max 0.994
_diffrn_measurement_device_type 'Bruker-Nonius APEX II CCD camera on \k-goniostat'
_diffrn_measurement_method '\f & \w scans'
_diffrn_radiation_monochromator '10cm confocal mirrors'
_diffrn_radiation_type MoK\a
_diffrn_radiation_wavelength 0.71073
_diffrn_reflns_av_R_equivalents 0.0847
_diffrn_reflns_av_unetI/netI 0.1000
_diffrn_reflns_Laue_measured_fraction_full 0.994
_diffrn_reflns_Laue_measured_fraction_max 0.994
_diffrn_reflns_limit_h_max 17
_diffrn_reflns_limit_h_min -17
_diffrn_reflns_limit_k_max 22
_diffrn_reflns_limit_k_min -22
_diffrn_reflns_limit_l_max 26
_diffrn_reflns_limit_l_min -26
_diffrn_reflns_number 74537
_diffrn_reflns_point_group_measured_fraction_full 0.994
_diffrn_reflns_point_group_measured_fraction_max 0.994
_diffrn_reflns_theta_full 25.027
_diffrn_reflns_theta_max 25.027
_diffrn_reflns_theta_min 2.912
_diffrn_source 'Bruker-Nonius FR591 rotating anode'
_exptl_absorpt_coefficient_mu 0.428
_exptl_absorpt_correction_T_max 0.9789
_exptl_absorpt_correction_T_min 0.9192
_exptl_absorpt_correction_type multi-scan
_exptl_absorpt_process_details 'SADABS 2007/2 (Sheldrick, G.M., 2007)'
_exptl_crystal_colour Purple
_exptl_crystal_density_diffrn 1.490
_exptl_crystal_density_meas x
_exptl_crystal_description block
_exptl_crystal_F_000 2497
_exptl_crystal_size_max 0.2
_exptl_crystal_size_mid 0.08
_exptl_crystal_size_min 0.05
_refine_diff_density_max 1.029
_refine_diff_density_min -0.771
_refine_diff_density_rms 0.097
_refine_ls_extinction_method none
_refine_ls_goodness_of_fit_ref 1.064
_refine_ls_hydrogen_treatment constr
_refine_ls_matrix_type full
_refine_ls_number_parameters 1571
_refine_ls_number_reflns 19136
_refine_ls_number_restraints 248
_refine_ls_restrained_S_all 1.060
_refine_ls_R_factor_all 0.1686
_refine_ls_R_factor_gt 0.1041
_refine_ls_shift/su_max 0.000
_refine_ls_shift/su_mean 0.000
_refine_ls_structure_factor_coef Fsqd
_refine_ls_weighting_details 'w=1/[\s^2^(Fo^2^)+(0.0002P)^2^+41.8308P] where P=(Fo^2^+2Fc^2^)/3'
_refine_ls_weighting_scheme calc
_refine_ls_wR_factor_gt 0.1806
_refine_ls_wR_factor_ref 0.2129
_reflns_Friedel_coverage 0.000
_reflns_number_gt 12095
_reflns_number_total 19136
_reflns_threshold_expression 'I > 2\s(I)'
_cod_data_source_file ja0c07750_si_005.cif
_cod_data_source_block '[Fe2L_imid_3][PF6]'
_cod_depositor_comments
;
The following automatic conversions were performed:

data item '_exptl_absorpt_correction_type' value 'Multi-scan' was
changed to 'multi-scan' in accordance with the
/home/data/users/saulius/crontab/automatic-downloads/rss-feeds/ACS/lib/dictionaries/cif_core.dic
dictionary named 'cif_core.dic' version 2.4.2 last updated on
2011-04-26.

Automatic conversion script
Id: cif_fix_values 7556 2019-12-06 15:28:31Z antanas 
;
_cod_original_formula_sum 'C108.50 H94.50 F24 Fe2 N25 P4'
_cod_database_code 4135375
_shelx_shelxl_version_number 2018/3
_shelx_space_group_comment
;
The symmetry employed for this shelxl refinement is uniquely defined
by the following loop, which should always be used as a source of
symmetry information in preference to the above space-group names.
They are only intended as comments.
;
_shelx_estimated_absorpt_t_max 0.979
_shelx_estimated_absorpt_t_min 0.919
_exptl_absorpt_special_details
;
 SADABS was used to perform the Absorption correction
Parameter refinement on 56343 reflections reduced R(int) from 0.1049 to 0.0661
Ratio of minimum to maximum apparent transmission: 0.843604 
The given Tmin and Tmax were generated using the SHELX SIZE command.
;
_olex2_refinement_description
;
1. Fixed Uiso
 At 1.2 times of:
  All C(H) groups, All C(H,H) groups, All C(H,H,H,H) groups
 At 1.5 times of:
  All C(H,H,H) groups
2. Restrained distances
 C802-C801 = C803-C802
 1.39 with sigma of 0.02
 C803_$1-C801 = C803-C801_$1
 1.39 with sigma of 0.02
 C502-C501 = C503-C502 = C504-C503 = C505-C504 = C506-C505 = C506-C501
 1.39 with sigma of 0.02
 C94-C95 \\sim C94-C95A
 with sigma of 0.02
 C95-C99 \\sim C95A-C99A
 with sigma of 0.02
 C95-N24 \\sim C95A-N24A
 with sigma of 0.02
 C96-C97 \\sim C96A-C97A
 with sigma of 0.02
 C96-N24 \\sim C96A-N24A
 with sigma of 0.02
 C97-C98 \\sim C97A-C98A
 with sigma of 0.02
 C98-C99 \\sim C98A-C99A
 with sigma of 0.02
 C94-C99 \\sim C94-C99A
 with sigma of 0.04
 C94-N24 \\sim C94-N24A
 with sigma of 0.04
 C95-C96 \\sim C95A-C96A
 with sigma of 0.04
 C95-C98 \\sim C95A-C98A
 with sigma of 0.04
 C96-C98 \\sim C96A-C98A
 with sigma of 0.04
 C97-C99 \\sim C97A-C99A
 with sigma of 0.04
 C97-N24 \\sim C97A-N24A
 with sigma of 0.04
 C99-N24 \\sim C99A-N24A
 with sigma of 0.04
3. Rigid bond restraints
 C95, N24, C96, C97, C98, C99, C95A, N24A, C96A, C97A, C98A, C99A
 with sigma for 1-2 distances of 0.01 and sigma for 1-3 distances of 0.01
 C701, C702
 with sigma for 1-2 distances of 0.01 and sigma for 1-3 distances of 0.01
4. Uiso/Uaniso restraints and constraints
C95 \\sim N24 \\sim C96 \\sim C97 \\sim C98 \\sim C99 \\sim C95A \\sim N24A
\\sim C96A \\sim C97A \\sim C98A \\sim C99A: within 2A with sigma of 0.04 and
sigma for terminal atoms of 0.08
Uanis(C801) \\sim Ueq, Uanis(C802) \\sim Ueq, Uanis(C803) \\sim Ueq: with sigma
of 0.02 and sigma for terminal atoms of 0.04
5. Others
 Sof(H94C)=Sof(H94D)=Sof(C95A)=Sof(C96A)=Sof(H96A)=Sof(C97A)=Sof(H97A)=
 Sof(C98A)=Sof(H98A)=Sof(C99A)=Sof(H99A)=Sof(N24A)=1-FVAR(1)
 Sof(H94A)=Sof(H94B)=Sof(C95)=Sof(C96)=Sof(H96)=Sof(C97)=Sof(H97)=Sof(C98)=
 Sof(H98)=Sof(C99)=Sof(H99)=Sof(N24)=FVAR(1)
 Sof(C701)=Sof(C702)=Sof(H70C)=Sof(H70D)=Sof(H70E)=Sof(N701)=1-FVAR(2)
 Sof(C601)=Sof(C602)=Sof(H60A)=Sof(H60B)=Sof(H60C)=Sof(N601)=FVAR(2)
 Fixed Sof: C801(0.5) H801(0.5) C802(0.5) H802(0.5) C803(0.5) H803(0.5)
6.a Secondary CH2 refined with riding coordinates:
 C4(H4A,H4B), C17(H17A,H17B), C28(H28A,H28B), C37(H37A,H37B), C50(H50A,H50B),
 C61(H61A,H61B), C70(H70A,H70B), C83(H83A,H83B), C94(H94A,H94B), C94(H94C,H94D)
6.b Aromatic/amide H refined with riding coordinates:
 C1(H1), C2(H2), C6(H6), C7(H7), C8(H8), C9(H9), C10(H10), C12(H12), C13(H13),
 C15(H15), C16(H16), C19(H19), C20(H20), C22(H22), C23(H23), C24(H24), C26(H26),
  C27(H27), C30(H30), C31(H31), C32(H32), C33(H33), C34(H34), C35(H35),
 C39(H39), C40(H40), C41(H41), C42(H42), C43(H43), C45(H45), C46(H46), C48(H48),
  C49(H49), C52(H52), C53(H53), C55(H55), C56(H56), C57(H57), C59(H59),
 C60(H60), C63(H63), C64(H64), C65(H65), C66(H66), C67(H67), C68(H68), C72(H72),
  C73(H73), C74(H74), C75(H75), C76(H76), C78(H78), C79(H79), C81(H81),
 C82(H82), C85(H85), C86(H86), C88(H88), C89(H89), C90(H90), C92(H92), C93(H93),
  C96(H96), C97(H97), C98(H98), C99(H99), C96A(H96A), C97A(H97A), C98A(H98A),
 C99A(H99A), C501(H501), C502(H502), C503(H503), C504(H504), C505(H505),
 C506(H506), C801(H801), C802(H802), C803(H803)
6.c Idealised Me refined as rotating group:
 C602(H60A,H60B,H60C), C702(H70C,H70D,H70E)
;
_olex2_submission_special_instructions 'No special instructions were received'

loop_
_space_group_symop_operation_xyz
'x, y, z'
'-x, -y, -z'

loop_
_atom_site_label
_atom_site_type_symbol
_atom_site_fract_x
_atom_site_fract_y
_atom_site_fract_z
_atom_site_U_iso_or_equiv
_atom_site_adp_type
_atom_site_occupancy
_atom_site_site_symmetry_order
_atom_site_calc_flag
_atom_site_refinement_flags_posn
_atom_site_refinement_flags_adp
_atom_site_refinement_flags_occupancy
_atom_site_disorder_assembly
_atom_site_disorder_group
C1 C 0.2957(5) 0.6141(4) -0.0165(3) 0.0380(18) Uani 1 1 d . . . . .
H1 H 0.328977 0.643329 -0.055749 0.046 Uiso 1 1 calc R . . . .
C2 C 0.2848(6) 0.5371(5) 0.0043(4) 0.049(2) Uani 1 1 d . . . . .
H2 H 0.308668 0.502978 -0.018084 0.059 Uiso 1 1 calc R . . . .
C3 C 0.2141(5) 0.5835(4) 0.0759(3) 0.0353(17) Uani 1 1 d . . . . .
C4 C 0.1953(7) 0.4425(4) 0.1010(4) 0.059(3) Uani 1 1 d . . . . .
H4A H 0.209407 0.424418 0.148116 0.071 Uiso 1 1 calc R . . . .
H4B H 0.226474 0.401935 0.084374 0.071 Uiso 1 1 calc R . . . .
C5 C 0.0919(7) 0.4494(5) 0.0965(4) 0.053(2) Uani 1 1 d . . . . .
C6 C -0.0465(7) 0.5258(6) 0.0732(4) 0.063(3) Uani 1 1 d . . . . .
H6 H -0.080517 0.577131 0.056602 0.076 Uiso 1 1 calc R . . . .
C7 C -0.0953(8) 0.4626(7) 0.0943(4) 0.075(3) Uani 1 1 d . . . . .
H7 H -0.160717 0.469430 0.092665 0.090 Uiso 1 1 calc R . . . .
C8 C -0.0435(9) 0.3878(6) 0.1183(4) 0.073(3) Uani 1 1 d . . . . .
H8 H -0.073511 0.341944 0.133557 0.087 Uiso 1 1 calc R . . . .
C9 C 0.0506(8) 0.3808(5) 0.1197(4) 0.064(3) Uani 1 1 d . . . . .
H9 H 0.086831 0.330374 0.136040 0.076 Uiso 1 1 calc R . . . .
C10 C 0.1654(5) 0.5979(4) 0.1301(3) 0.0348(17) Uani 1 1 d . . . . .
H10 H 0.136018 0.558899 0.165563 0.042 Uiso 1 1 calc R . . . .
C11 C 0.1109(4) 0.6888(3) 0.1789(3) 0.0244(14) Uani 1 1 d . . . . .
C12 C 0.0153(5) 0.7011(4) 0.1785(3) 0.0315(16) Uani 1 1 d . . . . .
H12 H -0.014726 0.695844 0.144636 0.038 Uiso 1 1 calc R . . . .
C13 C -0.0362(5) 0.7208(4) 0.2272(3) 0.0318(16) Uani 1 1 d . . . . .
H13 H -0.101790 0.728897 0.226766 0.038 Uiso 1 1 calc R . . . .
C14 C 0.0063(5) 0.7292(4) 0.2773(3) 0.0314(16) Uani 1 1 d . . . . .
C15 C 0.1016(5) 0.7159(4) 0.2770(3) 0.0321(16) Uani 1 1 d . . . . .
H15 H 0.131883 0.720363 0.311086 0.039 Uiso 1 1 calc R . . . .
C16 C 0.1541(5) 0.6962(4) 0.2281(3) 0.0301(16) Uani 1 1 d . . . . .
H16 H 0.219729 0.687706 0.228505 0.036 Uiso 1 1 calc R . . . .
C17 C -0.0555(5) 0.7505(5) 0.3298(4) 0.0439(19) Uani 1 1 d . . . . .
H17A H -0.099226 0.798268 0.307321 0.053 Uiso 1 1 calc R . . . .
H17B H -0.092355 0.707040 0.354904 0.053 Uiso 1 1 calc R . . . .
C18 C -0.0033(5) 0.7656(5) 0.3781(4) 0.0382(18) Uani 1 1 d . . . . .
C19 C 0.0292(5) 0.8377(5) 0.3605(3) 0.0409(19) Uani 1 1 d . . . . .
H19 H 0.015557 0.878440 0.318629 0.049 Uiso 1 1 calc R . . . .
C20 C 0.0813(5) 0.8510(4) 0.4030(3) 0.0368(17) Uani 1 1 d . . . . .
H20 H 0.104334 0.899890 0.390014 0.044 Uiso 1 1 calc R . . . .
C21 C 0.0990(5) 0.7920(4) 0.4646(3) 0.0321(16) Uani 1 1 d . . . . .
C22 C 0.0649(5) 0.7211(4) 0.4842(3) 0.0347(17) Uani 1 1 d . . . . .
H22 H 0.075948 0.681441 0.527000 0.042 Uiso 1 1 calc R . . . .
C23 C 0.0141(5) 0.7085(4) 0.4406(4) 0.0398(18) Uani 1 1 d . . . . .
H23 H -0.009156 0.659631 0.453925 0.048 Uiso 1 1 calc R . . . .
C24 C 0.1250(5) 0.8672(4) 0.5225(3) 0.0299(16) Uani 1 1 d . . . . .
H24 H 0.070171 0.901877 0.506108 0.036 Uiso 1 1 calc R . . . .
C25 C 0.1851(5) 0.8795(4) 0.5637(3) 0.0321(16) Uani 1 1 d . . . . .
C26 C 0.3057(5) 0.8508(4) 0.6213(3) 0.0375(18) Uani 1 1 d . . . . .
H26 H 0.362140 0.824748 0.641895 0.045 Uiso 1 1 calc R . . . .
C27 C 0.2567(5) 0.9182(4) 0.6249(3) 0.0402(19) Uani 1 1 d . . . . .
H27 H 0.272386 0.947093 0.648492 0.048 Uiso 1 1 calc R . . . .
C28 C 0.1094(6) 1.0046(4) 0.5792(3) 0.0406(19) Uani 1 1 d . . . . .
H28A H 0.115108 1.026450 0.612724 0.049 Uiso 1 1 calc R . . . .
H28B H 0.047637 0.987056 0.586461 0.049 Uiso 1 1 calc R . . . .
C29 C 0.1168(5) 1.0682(4) 0.5112(3) 0.0360(17) Uani 1 1 d . . . . .
C30 C 0.1074(5) 1.1048(4) 0.3994(4) 0.045(2) Uani 1 1 d . . . . .
H30 H 0.102497 1.091140 0.362701 0.054 Uiso 1 1 calc R . . . .
C31 C 0.1145(6) 1.1820(5) 0.3873(4) 0.052(2) Uani 1 1 d . . . . .
H31 H 0.112817 1.220842 0.343452 0.063 Uiso 1 1 calc R . . . .
C32 C 0.1240(6) 1.2021(5) 0.4396(4) 0.054(2) Uani 1 1 d . . . . .
H32 H 0.128906 1.254981 0.432685 0.065 Uiso 1 1 calc R . . . .
C33 C 0.1262(5) 1.1437(4) 0.5029(4) 0.0420(19) Uani 1 1 d . . . . .
H33 H 0.134115 1.155686 0.539989 0.050 Uiso 1 1 calc R . . . .
C34 C 0.2453(5) 0.8460(4) -0.1089(3) 0.0334(16) Uani 1 1 d . . . . .
H34 H 0.187642 0.847789 -0.125577 0.040 Uiso 1 1 calc R . . . .
C35 C 0.3173(5) 0.8834(4) -0.1451(3) 0.0395(18) Uani 1 1 d . . . . .
H35 H 0.319075 0.915471 -0.191110 0.047 Uiso 1 1 calc R . . . .
C36 C 0.3552(4) 0.8186(4) -0.0423(3) 0.0275(15) Uani 1 1 d . . . . .
C37 C 0.4735(5) 0.8995(4) -0.1194(4) 0.047(2) Uani 1 1 d . . . . .
H37A H 0.497964 0.900704 -0.163579 0.057 Uiso 1 1 calc R . . . .
H37B H 0.519331 0.865098 -0.086696 0.057 Uiso 1 1 calc R . . . .
C38 C 0.4627(5) 0.9817(4) -0.1203(4) 0.0429(19) Uani 1 1 d . . . . .
C39 C 0.4256(6) 1.0602(5) -0.0623(4) 0.053(2) Uani 1 1 d . . . . .
H39 H 0.406367 1.066074 -0.021591 0.063 Uiso 1 1 calc R . . . .
C40 C 0.4421(6) 1.1270(5) -0.1169(5) 0.055(2) Uani 1 1 d . . . . .
H40 H 0.434882 1.177134 -0.113855 0.067 Uiso 1 1 calc R . . . .
C41 C 0.4694(6) 1.1185(5) -0.1763(5) 0.056(2) Uani 1 1 d . . . . .
H41 H 0.481880 1.162834 -0.215145 0.068 Uiso 1 1 calc R . . . .
C42 C 0.4782(5) 1.0447(5) -0.1780(4) 0.048(2) Uani 1 1 d . . . . .
H42 H 0.494780 1.037409 -0.218355 0.057 Uiso 1 1 calc R . . . .
C43 C 0.3974(5) 0.7808(4) 0.0210(3) 0.0313(16) Uani 1 1 d . . . . .
H43 H 0.458653 0.784995 0.028014 0.038 Uiso 1 1 calc R . . . .
C44 C 0.3766(4) 0.6961(4) 0.1324(3) 0.0277(15) Uani 1 1 d . . . . .
C45 C 0.3964(5) 0.7326(4) 0.1719(3) 0.0328(16) Uani 1 1 d . . . . .
H45 H 0.389389 0.788515 0.155996 0.039 Uiso 1 1 calc R . . . .
C46 C 0.4268(5) 0.6872(4) 0.2350(3) 0.0354(17) Uani 1 1 d . . . . .
H46 H 0.440997 0.712843 0.261776 0.043 Uiso 1 1 calc R . . . .
C47 C 0.4368(5) 0.6060(4) 0.2599(3) 0.0312(16) Uani 1 1 d . . . . .
C48 C 0.4169(5) 0.5705(4) 0.2193(4) 0.0402(18) Uani 1 1 d . . . . .
H48 H 0.423886 0.514563 0.235080 0.048 Uiso 1 1 calc R . . . .
C49 C 0.3869(5) 0.6150(4) 0.1563(4) 0.0419(19) Uani 1 1 d . . . . .
H49 H 0.373374 0.589439 0.129256 0.050 Uiso 1 1 calc R . . . .
C50 C 0.4695(5) 0.5570(4) 0.3296(3) 0.0364(17) Uani 1 1 d . . . . .
H50A H 0.463035 0.501115 0.340621 0.044 Uiso 1 1 calc R . . . .
H50B H 0.536089 0.560251 0.330075 0.044 Uiso 1 1 calc R . . . .
C51 C 0.4173(5) 0.5825(4) 0.3822(3) 0.0327(16) Uani 1 1 d . . . . .
C52 C 0.4640(5) 0.5902(4) 0.4300(3) 0.0355(17) Uani 1 1 d . . . . .
H52 H 0.529787 0.581287 0.428594 0.043 Uiso 1 1 calc R . . . .
C53 C 0.4152(5) 0.6110(4) 0.4806(3) 0.0335(17) Uani 1 1 d . . . . .
H53 H 0.447836 0.616911 0.512885 0.040 Uiso 1 1 calc R . . . .
C54 C 0.3199(5) 0.6228(4) 0.4832(3) 0.0332(17) Uani 1 1 d . . . . .
C55 C 0.2721(5) 0.6151(4) 0.4364(4) 0.0423(19) Uani 1 1 d . . . . .
H55 H 0.206325 0.623828 0.438194 0.051 Uiso 1 1 calc R . . . .
C56 C 0.3208(5) 0.5945(4) 0.3860(4) 0.0425(19) Uani 1 1 d . . . . .
H56 H 0.287780 0.588580 0.353899 0.051 Uiso 1 1 calc R . . . .
C57 C 0.2271(5) 0.5883(4) 0.5810(3) 0.0381(18) Uani 1 1 d . . . . .
H57 H 0.226284 0.538159 0.579609 0.046 Uiso 1 1 calc R . . . .
C58 C 0.1809(5) 0.6107(4) 0.6324(3) 0.0402(19) Uani 1 1 d . . . . .
C59 C 0.1371(6) 0.6923(5) 0.6818(3) 0.047(2) Uani 1 1 d . . . . .
H59 H 0.130817 0.737467 0.692587 0.056 Uiso 1 1 calc R . . . .
C60 C 0.0927(6) 0.6274(5) 0.7139(4) 0.050(2) Uani 1 1 d . . . . .
H60 H 0.050197 0.619488 0.751151 0.061 Uiso 1 1 calc R . . . .
C61 C 0.0926(6) 0.4982(5) 0.7010(5) 0.067(3) Uani 1 1 d . . . . .
H61A H 0.060959 0.497714 0.663783 0.081 Uiso 1 1 calc R . . . .
H61B H 0.048023 0.487411 0.739894 0.081 Uiso 1 1 calc R . . . .
C62 C 0.1735(7) 0.4348(5) 0.7172(5) 0.063(3) Uani 1 1 d . . . . .
C63 C 0.2738(7) 0.3480(6) 0.6810(5) 0.080(3) Uani 1 1 d . . . . .
H63 H 0.293177 0.325175 0.649121 0.096 Uiso 1 1 calc R . . . .
C64 C 0.3213(8) 0.3225(6) 0.7388(7) 0.091(4) Uani 1 1 d . . . . .
H64 H 0.372451 0.281989 0.745642 0.109 Uiso 1 1 calc R . . . .
C65 C 0.2971(9) 0.3535(7) 0.7859(6) 0.090(4) Uani 1 1 d . . . . .
H65 H 0.331885 0.337769 0.824078 0.108 Uiso 1 1 calc R . . . .
C66 C 0.2163(9) 0.4110(7) 0.7746(5) 0.087(3) Uani 1 1 d . . . . .
H66 H 0.193045 0.432242 0.807003 0.104 Uiso 1 1 calc R . . . .
C67 C 0.0421(5) 0.7184(4) -0.0168(3) 0.0302(16) Uani 1 1 d . . . . .
H67 H 0.062366 0.670284 -0.022615 0.036 Uiso 1 1 calc R . . . .
C68 C -0.0429(5) 0.7616(4) -0.0303(3) 0.0335(16) Uani 1 1 d . . . . .
H68 H -0.092094 0.749028 -0.047274 0.040 Uiso 1 1 calc R . . . .
C69 C 0.0396(5) 0.8211(4) 0.0069(3) 0.0258(15) Uani 1 1 d . . . . .
C70 C -0.1234(5) 0.8889(4) -0.0215(3) 0.0330(16) Uani 1 1 d . . . . .
H70A H -0.177870 0.874692 -0.034912 0.040 Uiso 1 1 calc R . . . .
H70B H -0.107609 0.938676 -0.056883 0.040 Uiso 1 1 calc R . . . .
C71 C -0.1482(5) 0.9016(4) 0.0426(3) 0.0342(17) Uani 1 1 d . . . . .
C72 C -0.1335(6) 0.9737(4) 0.1033(4) 0.045(2) Uani 1 1 d . . . . .
H72 H -0.108955 1.015599 0.107164 0.054 Uiso 1 1 calc R . . . .
C73 C -0.1856(5) 0.9286(4) 0.1563(4) 0.045(2) Uani 1 1 d . . . . .
H73 H -0.197816 0.939703 0.195203 0.054 Uiso 1 1 calc R . . . .
C74 C -0.2196(5) 0.8666(5) 0.1512(4) 0.047(2) Uani 1 1 d . . . . .
H74 H -0.255334 0.833671 0.186941 0.056 Uiso 1 1 calc R . . . .
C75 C -0.2009(5) 0.8530(4) 0.0933(4) 0.0415(18) Uani 1 1 d . . . . .
H75 H -0.223957 0.810906 0.088488 0.050 Uiso 1 1 calc R . . . .
C76 C 0.0751(5) 0.8676(4) 0.0346(3) 0.0259(15) Uani 1 1 d . . . . .
H76 H 0.040985 0.914513 0.036974 0.031 Uiso 1 1 calc R . . . .
C77 C 0.1876(4) 0.8818(4) 0.0922(3) 0.0253(14) Uani 1 1 d . . . . .
C78 C 0.1315(5) 0.8885(4) 0.1456(3) 0.0310(16) Uani 1 1 d . . . . .
H78 H 0.075139 0.866272 0.157464 0.037 Uiso 1 1 calc R . . . .
C79 C 0.1577(5) 0.9274(4) 0.1815(3) 0.0307(16) Uani 1 1 d . . . . .
H79 H 0.118929 0.931832 0.217797 0.037 Uiso 1 1 calc R . . . .
C80 C 0.2400(5) 0.9601(3) 0.1654(3) 0.0260(15) Uani 1 1 d . . . . .
C81 C 0.2948(5) 0.9542(4) 0.1113(3) 0.0288(15) Uani 1 1 d . . . . .
H81 H 0.350965 0.976586 0.099319 0.035 Uiso 1 1 calc R . . . .
C82 C 0.2683(4) 0.9154(4) 0.0743(3) 0.0252(14) Uani 1 1 d . . . . .
H82 H 0.305757 0.912434 0.036991 0.030 Uiso 1 1 calc R . . . .
C83 C 0.2685(5) 0.9993(4) 0.2074(3) 0.0283(15) Uani 1 1 d . . . . .
H83A H 0.218760 1.041968 0.208348 0.034 Uiso 1 1 calc R . . . .
H83B H 0.324943 1.023683 0.186555 0.034 Uiso 1 1 calc R . . . .
C84 C 0.2873(5) 0.9429(4) 0.2783(3) 0.0283(15) Uani 1 1 d . . . . .
C85 C 0.2715(5) 0.9694(4) 0.3291(3) 0.0337(17) Uani 1 1 d . . . . .
H85 H 0.246222 1.022888 0.319407 0.040 Uiso 1 1 calc R . . . .
C86 C 0.2911(6) 0.9211(4) 0.3938(3) 0.042(2) Uani 1 1 d . . . . .
H86 H 0.278510 0.941389 0.427778 0.050 Uiso 1 1 calc R . . . .
C87 C 0.3286(5) 0.8441(4) 0.4090(3) 0.0292(15) Uani 1 1 d . . . . .
C88 C 0.3435(5) 0.8146(4) 0.3598(3) 0.0355(17) Uani 1 1 d . . . . .
H88 H 0.367544 0.760790 0.369964 0.043 Uiso 1 1 calc R . . . .
C89 C 0.3232(5) 0.8645(4) 0.2954(3) 0.0400(19) Uani 1 1 d . . . . .
H89 H 0.334270 0.843849 0.261638 0.048 Uiso 1 1 calc R . . . .
C90 C 0.4386(5) 0.7871(4) 0.4897(3) 0.0363(17) Uani 1 1 d . . . . .
H90 H 0.484025 0.813864 0.458473 0.044 Uiso 1 1 calc R . . . .
C91 C 0.4576(5) 0.7351(4) 0.5574(3) 0.0361(17) Uani 1 1 d . . . . .
C92 C 0.4255(6) 0.6545(4) 0.6562(3) 0.0392(19) Uani 1 1 d . . . . .
H92 H 0.392865 0.621554 0.694060 0.047 Uiso 1 1 calc R . . . .
C93 C 0.5143(6) 0.6654(4) 0.6535(3) 0.046(2) Uani 1 1 d . . . . .
H93 H 0.555237 0.641423 0.688767 0.055 Uiso 1 1 calc R . . . .
C94 C 0.6162(6) 0.7604(5) 0.5706(4) 0.058(2) Uani 1 1 d D . . . .
H94A H 0.637304 0.766223 0.524769 0.070 Uiso 0.704(8) 1 calc R . P A 1
H94B H 0.667420 0.729790 0.599928 0.070 Uiso 0.704(8) 1 calc R . P A 1
H94C H 0.623554 0.783659 0.521654 0.070 Uiso 0.296(8) 1 calc R . P A 2
H94D H 0.673012 0.723837 0.587927 0.070 Uiso 0.296(8) 1 calc R . P A 2
C95 C 0.5933(14) 0.8412(7) 0.5737(8) 0.055(3) Uani 0.704(8) 1 d D U P A 1
C96 C 0.5114(11) 0.9188(10) 0.6262(10) 0.076(4) Uani 0.704(8) 1 d D U P A 1
H96 H 0.466246 0.926081 0.658471 0.092 Uiso 0.704(8) 1 calc R . P A 1
C97 C 0.5558(11) 0.9803(9) 0.5846(9) 0.077(4) Uani 0.704(8) 1 d D U P A 1
H97 H 0.544865 1.029251 0.589940 0.092 Uiso 0.704(8) 1 calc R . P A 1
C98 C 0.6171(11) 0.9712(8) 0.5346(8) 0.079(4) Uani 0.704(8) 1 d D U P A 1
H98 H 0.644993 1.014692 0.503426 0.094 Uiso 0.704(8) 1 calc R . P A 1
C99 C 0.6363(9) 0.9007(8) 0.5307(7) 0.067(3) Uani 0.704(8) 1 d D U P A 1
H99 H 0.679900 0.892792 0.497873 0.080 Uiso 0.704(8) 1 calc R . P A 1
C95A C 0.602(4) 0.8275(14) 0.5984(14) 0.074(8) Uani 0.296(8) 1 d D U P A 2
C96A C 0.592(3) 0.866(2) 0.6914(16) 0.100(9) Uani 0.296(8) 1 d D U P A 2
H96A H 0.607600 0.854672 0.735484 0.120 Uiso 0.296(8) 1 calc R . P A 2
C97A C 0.537(3) 0.9345(19) 0.6569(17) 0.089(8) Uani 0.296(8) 1 d D U P A 2
H97A H 0.511283 0.970792 0.676637 0.107 Uiso 0.296(8) 1 calc R . P A 2
C98A C 0.521(3) 0.9487(19) 0.5917(17) 0.076(7) Uani 0.296(8) 1 d D U P A 2
H98A H 0.489827 0.998542 0.565303 0.091 Uiso 0.296(8) 1 calc R . P A 2
C99A C 0.548(2) 0.8956(15) 0.5648(14) 0.068(6) Uani 0.296(8) 1 d D U P A 2
H99A H 0.528769 0.905307 0.522042 0.082 Uiso 0.296(8) 1 calc R . P A 2
N1 N 0.2505(4) 0.6425(3) 0.0287(3) 0.0298(13) Uani 1 1 d . . . . .
N2 N 0.2334(5) 0.5170(3) 0.0631(3) 0.0445(16) Uani 1 1 d . . . . .
N3 N 0.0451(6) 0.5200(4) 0.0743(3) 0.0532(18) Uani 1 1 d . . . . .
N4 N 0.1642(4) 0.6683(3) 0.1274(2) 0.0266(12) Uani 1 1 d . . . . .
N5 N 0.1523(4) 0.8045(3) 0.5098(2) 0.0308(13) Uani 1 1 d . . . . .
N6 N 0.2603(4) 0.8270(3) 0.5832(2) 0.0309(13) Uani 1 1 d . . . . .
N7 N 0.1815(4) 0.9360(3) 0.5884(3) 0.0323(14) Uani 1 1 d . . . . .
N8 N 0.1072(4) 1.0483(3) 0.4600(3) 0.0373(14) Uani 1 1 d . . . . .
N9 N 0.2691(4) 0.8055(3) -0.0448(2) 0.0298(13) Uani 1 1 d . . . . .
N10 N 0.3867(4) 0.8661(3) -0.1028(3) 0.0390(15) Uani 1 1 d . . . . .
N11 N 0.4348(5) 0.9879(4) -0.0626(3) 0.0493(17) Uani 1 1 d . . . . .
N12 N 0.3409(4) 0.7400(3) 0.0675(3) 0.0280(13) Uani 1 1 d . . . . .
N13 N 0.2708(4) 0.6426(3) 0.5361(3) 0.0316(13) Uani 1 1 d . . . . .
N14 N 0.1926(4) 0.6804(3) 0.6310(3) 0.0352(14) Uani 1 1 d . . . . .
N15 N 0.1201(4) 0.5763(3) 0.6830(3) 0.0455(17) Uani 1 1 d . . . . .
N16 N 0.2011(5) 0.4043(4) 0.6702(4) 0.066(2) Uani 1 1 d . . . . .
N17 N 0.0936(4) 0.7561(3) 0.0065(2) 0.0254(12) Uani 1 1 d . . . . .
N18 N -0.0450(4) 0.8263(3) -0.0151(2) 0.0285(13) Uani 1 1 d . . . . .
N19 N -0.1153(4) 0.9623(3) 0.0467(3) 0.0383(15) Uani 1 1 d . . . . .
N20 N 0.1578(4) 0.8408(3) 0.0562(2) 0.0251(12) Uani 1 1 d . . . . .
N21 N 0.3534(4) 0.7936(3) 0.4762(3) 0.0296(13) Uani 1 1 d . . . . .
N22 N 0.3894(4) 0.6987(3) 0.5954(3) 0.0345(14) Uani 1 1 d . . . . .
N23 N 0.5353(4) 0.7171(4) 0.5912(3) 0.0411(15) Uani 1 1 d . . . . .
N24 N 0.5320(8) 0.8454(6) 0.6214(6) 0.066(3) Uani 0.704(8) 1 d D U P A 1
N24A N 0.625(2) 0.8140(16) 0.6595(13) 0.098(8) Uani 0.296(8) 1 d D U P A 2
Fe1 Fe 0.21586(7) 0.74199(5) 0.04167(4) 0.0247(2) Uani 1 1 d . . . . .
Fe2 Fe 0.26960(7) 0.73973(6) 0.55365(4) 0.0306(2) Uani 1 1 d . . . . .
F101 F 0.1142(4) 0.3941(3) 0.3618(2) 0.0750(16) Uani 1 1 d . . . . .
F102 F 0.2645(3) 0.4487(3) 0.2405(2) 0.0663(14) Uani 1 1 d . . . . .
F103 F 0.1173(4) 0.4239(4) 0.2510(2) 0.0794(17) Uani 1 1 d . . . . .
F104 F 0.2637(4) 0.4193(3) 0.3504(3) 0.0824(17) Uani 1 1 d . . . . .
F105 F 0.1530(4) 0.5105(3) 0.2890(3) 0.0819(17) Uani 1 1 d . . . . .
F106 F 0.2263(4) 0.3325(3) 0.3135(3) 0.0748(16) Uani 1 1 d . . . . .
P101 P 0.18971(17) 0.42165(13) 0.30160(11) 0.0527(6) Uani 1 1 d . . . . .
F201 F 1.0371(3) 0.0417(3) 0.2756(2) 0.0627(14) Uani 1 1 d . . . . .
F202 F 0.9109(4) 0.1965(3) 0.1856(2) 0.0629(14) Uani 1 1 d . . . . .
F203 F 0.8872(4) 0.0719(3) 0.2510(2) 0.0711(15) Uani 1 1 d . . . . .
F204 F 1.0600(4) 0.1648(3) 0.2110(3) 0.0857(18) Uani 1 1 d . . . . .
F205 F 0.9491(4) 0.1424(3) 0.2932(2) 0.0653(14) Uani 1 1 d . . . . .
F206 F 0.9965(4) 0.0938(3) 0.1686(2) 0.0779(17) Uani 1 1 d . . . . .
P201 P 0.97402(15) 0.11891(11) 0.23054(9) 0.0381(5) Uani 1 1 d . . . . .
F301 F 0.7630(4) 0.7077(3) 0.0494(3) 0.0796(17) Uani 1 1 d . . . . .
F302 F 0.6035(4) 0.7142(4) -0.0397(3) 0.101(2) Uani 1 1 d . . . . .
F303 F 0.6096(4) 0.7073(5) 0.0640(3) 0.105(2) Uani 1 1 d . . . . .
F304 F 0.7561(4) 0.7140(4) -0.0540(3) 0.104(2) Uani 1 1 d . . . . .
F305 F 0.6682(6) 0.8026(4) -0.0216(4) 0.128(3) Uani 1 1 d . . . . .
F306 F 0.6984(5) 0.6186(4) 0.0305(4) 0.120(3) Uani 1 1 d . . . . .
P301 P 0.68290(17) 0.70965(16) 0.00524(14) 0.0631(7) Uani 1 1 d . . . . .
F401 F 0.7055(6) 0.8362(4) 0.2983(3) 0.120(3) Uani 1 1 d . . . . .
F402 F 0.6366(8) 0.9105(6) 0.4008(4) 0.201(5) Uani 1 1 d . . . . .
F403 F 0.6544(5) 0.9579(4) 0.2901(3) 0.110(2) Uani 1 1 d . . . . .
F404 F 0.6880(7) 0.7898(4) 0.4059(3) 0.158(4) Uani 1 1 d . . . . .
F405 F 0.5705(6) 0.8630(7) 0.3446(5) 0.201(5) Uani 1 1 d . . . . .
F406 F 0.7695(5) 0.8883(6) 0.3546(5) 0.154(3) Uani 1 1 d . . . . .
P401 P 0.66988(19) 0.87472(15) 0.34772(11) 0.0615(7) Uani 1 1 d . . . . .
C501 C 0.5194(11) 0.3403(11) 0.1639(7) 0.123(5) Uani 1 1 d D . . . .
H501 H 0.463678 0.325188 0.157457 0.148 Uiso 1 1 calc R . . . .
C502 C 0.5281(13) 0.4181(11) 0.1460(8) 0.132(6) Uani 1 1 d D . . . .
H502 H 0.477638 0.456967 0.126440 0.158 Uiso 1 1 calc R . . . .
C503 C 0.6063(14) 0.4418(8) 0.1550(6) 0.113(6) Uani 1 1 d D . . . .
H503 H 0.610792 0.496001 0.143250 0.135 Uiso 1 1 calc R . . . .
C504 C 0.6789(11) 0.3839(11) 0.1820(5) 0.109(5) Uani 1 1 d D . . . .
H504 H 0.734906 0.399427 0.187502 0.130 Uiso 1 1 calc R . . . .
C505 C 0.6743(12) 0.3042(10) 0.2015(5) 0.105(5) Uani 1 1 d D . . . .
H505 H 0.724701 0.265128 0.220692 0.127 Uiso 1 1 calc R . . . .
C506 C 0.5924(13) 0.2852(8) 0.1913(6) 0.100(4) Uani 1 1 d D . . . .
H506 H 0.586517 0.231112 0.203847 0.120 Uiso 1 1 calc R . . . .
C601 C 0.6596(16) 0.8232(13) 0.7700(9) 0.067(6) Uani 0.539(9) 1 d . . P B 1
C602 C 0.7411(14) 0.7788(11) 0.7785(10) 0.083(7) Uani 0.539(9) 1 d . . P B 1
H60A H 0.771187 0.783666 0.735223 0.125 Uiso 0.539(9) 1 calc GR . P B 1
H60B H 0.732679 0.723651 0.804498 0.125 Uiso 0.539(9) 1 calc GR . P B 1
H60C H 0.779913 0.796184 0.802113 0.125 Uiso 0.539(9) 1 calc GR . P B 1
N601 N 0.5943(16) 0.8637(15) 0.7637(9) 0.116(8) Uani 0.539(9) 1 d . . P B 1
C701 C 0.2973(15) 0.3854(13) 0.4981(9) 0.061(6) Uani 0.461(9) 1 d . U P B 2
C702 C 0.2013(13) 0.3969(17) 0.5032(10) 0.090(9) Uani 0.461(9) 1 d . U P B 2
H70C H 0.177833 0.439889 0.462912 0.134 Uiso 0.461(9) 1 calc GR . P B 2
H70D H 0.180563 0.410538 0.541677 0.134 Uiso 0.461(9) 1 calc GR . P B 2
H70E H 0.177824 0.348409 0.508628 0.134 Uiso 0.461(9) 1 calc GR . P B 2
N701 N 0.3714(13) 0.3888(10) 0.4893(9) 0.069(5) Uani 0.461(9) 1 d . . P B 2
C801 C 0.1003(19) 0.4750(15) 0.5226(15) 0.120(10) Uani 0.5 1 d D U P C 1
H801 H 0.158826 0.452608 0.541175 0.144 Uiso 0.5 1 calc R . P C 1
C802 C 0.076(2) 0.4999(17) 0.4597(15) 0.141(11) Uani 0.5 1 d D U P C 1
H802 H 0.121774 0.511108 0.424267 0.169 Uiso 0.5 1 calc R . P C 1
C803 C -0.016(2) 0.5089(18) 0.4474(16) 0.144(11) Uani 0.5 1 d D U P C 1
H803 H -0.023733 0.502309 0.407671 0.173 Uiso 0.5 1 calc R . P C 1

loop_
_atom_site_aniso_label
_atom_site_aniso_U_11
_atom_site_aniso_U_22
_atom_site_aniso_U_33
_atom_site_aniso_U_23
_atom_site_aniso_U_13
_atom_site_aniso_U_12
C1 0.043(5) 0.030(4) 0.035(4) -0.010(3) 0.003(3) 0.000(3)
C2 0.065(6) 0.041(5) 0.037(4) -0.020(4) 0.015(4) 0.002(4)
C3 0.046(5) 0.023(4) 0.035(4) -0.012(3) 0.004(3) -0.004(3)
C4 0.100(8) 0.026(4) 0.056(5) -0.025(4) 0.008(5) -0.005(5)
C5 0.092(8) 0.040(5) 0.039(4) -0.023(4) 0.014(4) -0.028(5)
C6 0.080(8) 0.062(6) 0.052(5) -0.018(5) -0.003(5) -0.033(6)
C7 0.114(9) 0.089(8) 0.038(5) -0.028(5) 0.009(5) -0.056(7)
C8 0.127(10) 0.078(8) 0.040(5) -0.038(5) 0.036(6) -0.077(7)
C9 0.121(9) 0.041(5) 0.039(5) -0.023(4) 0.022(5) -0.034(6)
C10 0.048(5) 0.027(4) 0.028(4) -0.011(3) 0.007(3) -0.008(3)
C11 0.029(4) 0.018(3) 0.024(3) -0.007(3) -0.006(3) 0.001(3)
C12 0.037(4) 0.029(4) 0.030(4) -0.010(3) -0.013(3) -0.002(3)
C13 0.030(4) 0.030(4) 0.035(4) -0.011(3) -0.002(3) -0.006(3)
C14 0.028(4) 0.040(4) 0.028(4) -0.015(3) 0.010(3) -0.012(3)
C15 0.033(4) 0.040(4) 0.034(4) -0.023(3) 0.002(3) -0.012(3)
C16 0.021(4) 0.036(4) 0.041(4) -0.023(3) 0.004(3) -0.009(3)
C17 0.033(4) 0.059(5) 0.051(5) -0.033(4) 0.007(4) -0.012(4)
C18 0.031(4) 0.056(5) 0.042(4) -0.035(4) 0.008(3) -0.010(4)
C19 0.046(5) 0.050(5) 0.030(4) -0.021(4) 0.010(3) -0.010(4)
C20 0.048(5) 0.041(4) 0.026(4) -0.016(3) 0.006(3) -0.017(4)
C21 0.038(4) 0.034(4) 0.028(4) -0.018(3) 0.002(3) -0.003(3)
C22 0.035(4) 0.031(4) 0.039(4) -0.016(3) 0.004(3) -0.002(3)
C23 0.036(5) 0.033(4) 0.052(5) -0.021(4) 0.007(4) -0.007(3)
C24 0.038(4) 0.020(3) 0.030(4) -0.008(3) -0.007(3) -0.001(3)
C25 0.043(5) 0.026(4) 0.026(4) -0.012(3) 0.003(3) -0.002(3)
C26 0.046(5) 0.036(4) 0.028(4) -0.012(3) -0.011(3) 0.006(4)
C27 0.061(5) 0.038(4) 0.024(4) -0.016(3) -0.013(3) 0.001(4)
C28 0.064(6) 0.029(4) 0.030(4) -0.016(3) -0.007(4) 0.005(4)
C29 0.040(5) 0.029(4) 0.041(4) -0.015(3) -0.006(3) 0.002(3)
C30 0.052(5) 0.041(5) 0.032(4) -0.007(3) -0.007(4) 0.005(4)
C31 0.058(6) 0.036(5) 0.042(5) 0.001(4) 0.005(4) 0.005(4)
C32 0.062(6) 0.033(5) 0.063(6) -0.015(4) 0.011(4) -0.011(4)
C33 0.048(5) 0.032(4) 0.045(4) -0.015(4) -0.005(4) 0.002(4)
C34 0.037(4) 0.031(4) 0.031(4) -0.011(3) -0.005(3) -0.002(3)
C35 0.052(5) 0.030(4) 0.027(4) -0.006(3) 0.005(3) 0.000(4)
C36 0.022(4) 0.027(4) 0.035(4) -0.014(3) -0.001(3) -0.001(3)
C37 0.038(5) 0.042(5) 0.050(5) -0.007(4) 0.005(4) -0.005(4)
C38 0.032(4) 0.038(4) 0.050(5) -0.005(4) -0.005(4) -0.009(3)
C39 0.043(5) 0.053(6) 0.057(5) -0.014(4) -0.010(4) -0.007(4)
C40 0.042(5) 0.046(5) 0.085(7) -0.026(5) -0.016(5) -0.013(4)
C41 0.048(6) 0.035(5) 0.066(6) 0.007(4) -0.014(4) -0.011(4)
C42 0.041(5) 0.047(5) 0.047(5) -0.006(4) 0.000(4) -0.013(4)
C43 0.023(4) 0.029(4) 0.045(4) -0.019(3) 0.001(3) -0.002(3)
C44 0.025(4) 0.029(4) 0.028(4) -0.011(3) -0.002(3) -0.002(3)
C45 0.038(4) 0.022(4) 0.038(4) -0.010(3) -0.004(3) -0.005(3)
C46 0.043(5) 0.033(4) 0.034(4) -0.016(3) -0.005(3) -0.004(3)
C47 0.031(4) 0.026(4) 0.032(4) -0.010(3) 0.001(3) 0.005(3)
C48 0.052(5) 0.023(4) 0.046(4) -0.015(3) -0.015(4) 0.008(3)
C49 0.055(5) 0.032(4) 0.044(4) -0.020(3) -0.021(4) 0.008(4)
C50 0.045(5) 0.030(4) 0.030(4) -0.009(3) 0.000(3) 0.000(3)
C51 0.038(4) 0.030(4) 0.028(4) -0.012(3) -0.004(3) 0.007(3)
C52 0.031(4) 0.032(4) 0.036(4) -0.008(3) 0.000(3) 0.000(3)
C53 0.045(5) 0.029(4) 0.024(4) -0.011(3) -0.008(3) 0.009(3)
C54 0.047(5) 0.018(3) 0.028(4) -0.007(3) 0.006(3) 0.001(3)
C55 0.035(5) 0.051(5) 0.045(5) -0.024(4) 0.003(4) -0.009(4)
C56 0.050(5) 0.046(5) 0.036(4) -0.022(4) 0.005(4) -0.008(4)
C57 0.042(5) 0.026(4) 0.038(4) -0.007(3) 0.006(3) -0.003(3)
C58 0.057(5) 0.016(4) 0.036(4) -0.002(3) 0.004(4) 0.000(3)
C59 0.064(6) 0.042(5) 0.027(4) -0.014(4) -0.002(4) 0.011(4)
C60 0.055(6) 0.050(5) 0.029(4) -0.004(4) 0.013(4) 0.003(4)
C61 0.059(6) 0.036(5) 0.081(7) -0.005(4) 0.030(5) -0.005(4)
C62 0.074(7) 0.042(5) 0.055(6) -0.001(4) 0.012(5) -0.015(5)
C63 0.072(8) 0.061(7) 0.081(7) -0.008(6) 0.007(6) 0.005(6)
C64 0.070(8) 0.052(7) 0.115(10) 0.006(7) -0.020(7) 0.002(6)
C65 0.101(10) 0.065(8) 0.086(9) -0.006(6) -0.021(7) -0.010(7)
C66 0.122(11) 0.073(8) 0.065(7) -0.021(6) 0.003(7) -0.029(7)
C67 0.034(4) 0.034(4) 0.027(4) -0.017(3) 0.000(3) -0.005(3)
C68 0.042(5) 0.032(4) 0.030(4) -0.013(3) 0.001(3) -0.013(3)
C69 0.031(4) 0.025(4) 0.019(3) -0.006(3) 0.002(3) -0.006(3)
C70 0.028(4) 0.036(4) 0.032(4) -0.009(3) -0.005(3) -0.003(3)
C71 0.023(4) 0.030(4) 0.044(4) -0.011(3) -0.004(3) 0.005(3)
C72 0.056(5) 0.034(4) 0.050(5) -0.024(4) 0.003(4) -0.001(4)
C73 0.046(5) 0.038(5) 0.048(5) -0.017(4) 0.001(4) 0.003(4)
C74 0.045(5) 0.050(5) 0.040(4) -0.014(4) 0.003(4) -0.005(4)
C75 0.040(5) 0.038(4) 0.041(4) -0.009(3) -0.001(3) -0.010(4)
C76 0.032(4) 0.019(3) 0.029(3) -0.010(3) -0.001(3) -0.005(3)
C77 0.028(4) 0.020(3) 0.027(3) -0.008(3) -0.010(3) 0.005(3)
C78 0.031(4) 0.026(4) 0.035(4) -0.011(3) 0.000(3) -0.005(3)
C79 0.038(4) 0.027(4) 0.028(4) -0.011(3) 0.002(3) -0.009(3)
C80 0.041(4) 0.010(3) 0.024(3) -0.003(3) -0.005(3) -0.003(3)
C81 0.030(4) 0.024(4) 0.028(4) -0.004(3) -0.004(3) -0.007(3)
C82 0.029(4) 0.021(3) 0.024(3) -0.008(3) -0.004(3) -0.001(3)
C83 0.033(4) 0.028(4) 0.024(3) -0.008(3) -0.005(3) -0.006(3)
C84 0.031(4) 0.030(4) 0.022(3) -0.008(3) -0.003(3) -0.004(3)
C85 0.050(5) 0.020(3) 0.028(4) -0.006(3) -0.003(3) -0.003(3)
C86 0.076(6) 0.025(4) 0.020(4) -0.009(3) -0.001(3) 0.003(4)
C87 0.031(4) 0.032(4) 0.023(3) -0.008(3) -0.002(3) -0.005(3)
C88 0.054(5) 0.023(4) 0.023(4) -0.003(3) -0.005(3) 0.001(3)
C89 0.065(5) 0.027(4) 0.029(4) -0.015(3) -0.009(3) 0.007(4)
C90 0.036(5) 0.028(4) 0.033(4) -0.003(3) 0.001(3) 0.004(3)
C91 0.040(5) 0.029(4) 0.034(4) -0.008(3) -0.005(3) 0.000(3)
C92 0.066(6) 0.026(4) 0.018(3) -0.006(3) -0.002(3) 0.008(4)
C93 0.061(6) 0.034(4) 0.032(4) -0.006(3) -0.021(4) 0.017(4)
C94 0.039(5) 0.077(7) 0.045(5) -0.013(4) -0.009(4) 0.009(5)
C95 0.040(8) 0.037(6) 0.077(9) -0.012(6) -0.005(6) 0.004(6)
C96 0.055(9) 0.075(8) 0.115(11) -0.053(8) 0.006(7) -0.013(7)
C97 0.064(10) 0.071(8) 0.108(10) -0.043(7) -0.008(7) -0.017(7)
C98 0.080(10) 0.061(7) 0.097(10) -0.029(7) 0.002(7) -0.021(7)
C99 0.061(8) 0.070(8) 0.075(8) -0.030(6) 0.003(6) -0.021(6)
C95A 0.055(15) 0.057(13) 0.087(14) -0.013(12) 0.016(15) 0.007(12)
C96A 0.09(2) 0.095(18) 0.119(17) -0.046(13) -0.008(15) -0.008(15)
C97A 0.083(18) 0.086(15) 0.128(15) -0.069(13) -0.015(16) -0.013(13)
C98A 0.061(15) 0.066(14) 0.113(14) -0.051(12) -0.001(14) -0.006(13)
C99A 0.063(12) 0.048(11) 0.086(12) -0.027(9) 0.013(11) 0.007(10)
N1 0.034(3) 0.030(3) 0.029(3) -0.016(3) -0.001(2) -0.002(3)
N2 0.064(5) 0.025(3) 0.042(4) -0.015(3) 0.011(3) -0.004(3)
N3 0.076(6) 0.038(4) 0.054(4) -0.023(3) 0.003(4) -0.020(4)
N4 0.032(3) 0.023(3) 0.026(3) -0.011(2) -0.002(2) -0.001(2)
N5 0.041(4) 0.025(3) 0.024(3) -0.008(2) 0.002(2) -0.003(3)
N6 0.044(4) 0.025(3) 0.021(3) -0.006(2) -0.001(2) -0.002(3)
N7 0.045(4) 0.027(3) 0.024(3) -0.011(2) -0.004(3) 0.002(3)
N8 0.050(4) 0.031(3) 0.031(3) -0.009(3) -0.007(3) -0.008(3)
N9 0.041(4) 0.026(3) 0.026(3) -0.015(2) 0.000(2) -0.005(3)
N10 0.037(4) 0.036(4) 0.040(4) -0.013(3) 0.003(3) -0.003(3)
N11 0.051(4) 0.037(4) 0.048(4) -0.006(3) -0.007(3) 0.000(3)
N12 0.029(3) 0.025(3) 0.032(3) -0.014(2) -0.004(2) 0.001(2)
N13 0.037(4) 0.028(3) 0.028(3) -0.012(3) 0.003(3) -0.001(3)
N14 0.041(4) 0.032(3) 0.026(3) -0.009(3) 0.006(3) 0.001(3)
N15 0.050(4) 0.031(3) 0.036(3) -0.001(3) 0.017(3) 0.001(3)
N16 0.065(5) 0.046(5) 0.072(5) -0.011(4) 0.006(4) -0.005(4)
N17 0.029(3) 0.022(3) 0.027(3) -0.012(2) 0.001(2) -0.005(2)
N18 0.024(3) 0.032(3) 0.025(3) -0.008(2) -0.001(2) -0.003(2)
N19 0.042(4) 0.026(3) 0.044(4) -0.011(3) -0.001(3) -0.001(3)
N20 0.029(3) 0.024(3) 0.023(3) -0.009(2) -0.004(2) -0.007(2)
N21 0.035(4) 0.024(3) 0.028(3) -0.009(2) 0.002(3) -0.004(3)
N22 0.049(4) 0.028(3) 0.024(3) -0.010(2) -0.002(3) 0.000(3)
N23 0.041(4) 0.039(4) 0.033(3) -0.006(3) -0.010(3) 0.009(3)
N24 0.053(7) 0.057(6) 0.089(8) -0.034(6) 0.004(5) -0.004(5)
N24A 0.091(16) 0.084(14) 0.107(14) -0.032(12) -0.007(13) 0.008(13)
Fe1 0.0288(6) 0.0212(5) 0.0242(5) -0.0088(4) -0.0013(4) -0.0035(4)
Fe2 0.0405(6) 0.0241(5) 0.0237(5) -0.0079(4) 0.0026(4) -0.0012(4)
F101 0.097(4) 0.059(3) 0.046(3) 0.000(2) 0.001(3) -0.003(3)
F102 0.057(3) 0.058(3) 0.076(3) -0.015(3) -0.001(3) -0.013(3)
F103 0.065(4) 0.118(5) 0.049(3) -0.018(3) -0.008(3) -0.027(3)
F104 0.101(5) 0.070(4) 0.082(4) -0.032(3) -0.035(3) 0.000(3)
F105 0.103(5) 0.039(3) 0.075(4) -0.001(3) -0.003(3) 0.012(3)
F106 0.102(4) 0.038(3) 0.075(4) -0.012(3) -0.011(3) -0.004(3)
P101 0.0641(16) 0.0366(12) 0.0471(13) -0.0034(10) -0.0143(11) -0.0035(11)
F201 0.074(4) 0.051(3) 0.051(3) -0.015(2) -0.010(2) 0.015(3)
F202 0.082(4) 0.044(3) 0.056(3) -0.008(2) -0.030(3) 0.000(3)
F203 0.080(4) 0.065(3) 0.064(3) -0.012(3) 0.001(3) -0.036(3)
F204 0.063(4) 0.081(4) 0.104(4) -0.017(3) -0.004(3) -0.033(3)
F205 0.093(4) 0.061(3) 0.046(3) -0.031(2) -0.011(3) 0.010(3)
F206 0.126(5) 0.069(4) 0.036(3) -0.023(2) 0.006(3) -0.005(3)
P201 0.0494(13) 0.0336(11) 0.0289(10) -0.0102(8) -0.0050(9) -0.0017(9)
F301 0.054(3) 0.099(4) 0.113(5) -0.069(4) -0.005(3) -0.011(3)
F302 0.076(4) 0.143(6) 0.112(5) -0.073(5) -0.006(4) -0.031(4)
F303 0.044(3) 0.180(7) 0.116(5) -0.092(5) 0.006(3) -0.002(4)
F304 0.078(4) 0.161(6) 0.120(5) -0.099(5) 0.025(4) -0.047(4)
F305 0.158(7) 0.077(5) 0.164(7) -0.067(5) -0.049(6) 0.021(5)
F306 0.125(6) 0.065(4) 0.190(8) -0.072(5) -0.008(5) -0.011(4)
P301 0.0446(15) 0.0700(17) 0.098(2) -0.0590(16) 0.0004(13) -0.0057(12)
F401 0.201(8) 0.113(5) 0.052(4) -0.048(4) 0.001(4) -0.002(5)
F402 0.232(11) 0.231(11) 0.136(7) -0.118(8) -0.003(7) 0.098(9)
F403 0.122(6) 0.066(4) 0.103(5) 0.011(3) -0.015(4) -0.011(4)
F404 0.275(11) 0.096(5) 0.059(4) 0.004(4) -0.007(5) 0.005(6)
F405 0.091(6) 0.267(12) 0.174(9) 0.020(8) 0.007(6) -0.109(7)
F406 0.097(6) 0.197(9) 0.196(9) -0.094(7) -0.068(6) -0.006(6)
P401 0.0710(18) 0.0662(16) 0.0447(13) -0.0223(12) 0.0014(12) -0.0028(13)
C501 0.106(12) 0.133(14) 0.142(13) -0.076(12) 0.050(10) -0.024(11)
C502 0.144(17) 0.116(15) 0.138(14) -0.074(12) 0.025(12) 0.021(12)
C503 0.193(18) 0.073(9) 0.068(8) -0.033(7) 0.046(10) -0.028(12)
C504 0.149(14) 0.151(14) 0.036(6) -0.046(8) 0.034(7) -0.046(12)
C505 0.137(14) 0.115(13) 0.042(6) -0.025(7) 0.009(7) 0.019(10)
C506 0.139(13) 0.080(9) 0.080(9) -0.045(7) 0.031(9) -0.004(10)
C601 0.074(15) 0.075(14) 0.057(11) -0.032(10) 0.018(11) -0.019(12)
C602 0.086(16) 0.065(13) 0.117(17) -0.059(13) 0.027(13) -0.020(12)
N601 0.114(18) 0.17(2) 0.071(13) -0.057(14) 0.009(12) -0.015(16)
C701 0.051(10) 0.083(16) 0.046(11) -0.017(10) 0.008(10) -0.024(12)
C702 0.040(10) 0.20(3) 0.061(13) -0.071(16) 0.031(10) -0.065(15)
N701 0.066(13) 0.070(12) 0.077(12) -0.031(10) -0.002(10) -0.021(10)
C801 0.122(16) 0.119(16) 0.126(17) -0.016(12) -0.028(13) -0.101(14)
C802 0.153(19) 0.113(17) 0.18(2) -0.054(14) -0.003(15) -0.075(15)
C803 0.17(2) 0.141(18) 0.161(18) -0.082(15) -0.082(15) -0.017(15)

loop_
_atom_type_symbol
_atom_type_description
_atom_type_scat_dispersion_real
_atom_type_scat_dispersion_imag
_atom_type_scat_source
C C 0.0033 0.0016 'International Tables Vol C Tables 4.2.6.8 and 6.1.1.4'
H H 0.0000 0.0000 'International Tables Vol C Tables 4.2.6.8 and 6.1.1.4'
F F 0.0171 0.0103 'International Tables Vol C Tables 4.2.6.8 and 6.1.1.4'
Fe Fe 0.3463 0.8444 'International Tables Vol C Tables 4.2.6.8 and 6.1.1.4'
N N 0.0061 0.0033 'International Tables Vol C Tables 4.2.6.8 and 6.1.1.4'
P P 0.1023 0.0942 'International Tables Vol C Tables 4.2.6.8 and 6.1.1.4'

loop_
_geom_angle_atom_site_label_1
_geom_angle_atom_site_label_2
_geom_angle_atom_site_label_3
_geom_angle
_geom_angle_site_symmetry_1
_geom_angle_site_symmetry_3
_geom_angle_publ_flag
C2 C1 H1 125.9 . . ?
C2 C1 N1 108.2(6) . . ?
N1 C1 H1 125.9 . . ?
C1 C2 H2 126.0 . . ?
C1 C2 N2 108.0(6) . . ?
N2 C2 H2 126.0 . . ?
N1 C3 C10 117.7(6) . . ?
N1 C3 N2 111.0(6) . . ?
N2 C3 C10 131.3(6) . . ?
H4A C4 H4B 107.7 . . ?
C5 C4 H4A 108.9 . . ?
C5 C4 H4B 108.9 . . ?
N2 C4 H4A 108.9 . . ?
N2 C4 H4B 108.9 . . ?
N2 C4 C5 113.5(7) . . ?
C9 C5 C4 118.8(9) . . ?
N3 C5 C4 117.8(7) . . ?
N3 C5 C9 123.3(10) . . ?
C7 C6 H6 117.7 . . ?
N3 C6 H6 117.7 . . ?
N3 C6 C7 124.6(10) . . ?
C6 C7 H7 121.8 . . ?
C6 C7 C8 116.5(11) . . ?
C8 C7 H7 121.8 . . ?
C7 C8 H8 120.1 . . ?
C9 C8 C7 119.8(9) . . ?
C9 C8 H8 120.1 . . ?
C5 C9 H9 120.9 . . ?
C8 C9 C5 118.3(10) . . ?
C8 C9 H9 120.9 . . ?
C3 C10 H10 122.8 . . ?
N4 C10 C3 114.3(6) . . ?
N4 C10 H10 122.8 . . ?
C12 C11 N4 119.3(6) . . ?
C16 C11 C12 119.9(6) . . ?
C16 C11 N4 120.8(6) . . ?
C11 C12 H12 120.1 . . ?
C13 C12 C11 119.8(6) . . ?
C13 C12 H12 120.1 . . ?
C12 C13 H13 119.4 . . ?
C12 C13 C14 121.2(7) . . ?
C14 C13 H13 119.4 . . ?
C13 C14 C17 118.1(6) . . ?
C15 C14 C13 117.9(6) . . ?
C15 C14 C17 124.0(6) . . ?
C14 C15 H15 119.3 . . ?
C14 C15 C16 121.3(6) . . ?
C16 C15 H15 119.3 . . ?
C11 C16 C15 119.8(6) . . ?
C11 C16 H16 120.1 . . ?
C15 C16 H16 120.1 . . ?
C14 C17 H17A 108.7 . . ?
C14 C17 H17B 108.7 . . ?
H17A C17 H17B 107.6 . . ?
C18 C17 C14 114.1(6) . . ?
C18 C17 H17A 108.7 . . ?
C18 C17 H17B 108.7 . . ?
C19 C18 C17 120.6(7) . . ?
C23 C18 C17 121.2(7) . . ?
C23 C18 C19 118.1(7) . . ?
C18 C19 H19 119.4 . . ?
C20 C19 C18 121.3(7) . . ?
C20 C19 H19 119.4 . . ?
C19 C20 H20 120.5 . . ?
C21 C20 C19 119.1(7) . . ?
C21 C20 H20 120.5 . . ?
C20 C21 N5 120.1(6) . . ?
C22 C21 C20 120.8(7) . . ?
C22 C21 N5 119.0(6) . . ?
C21 C22 H22 120.4 . . ?
C21 C22 C23 119.2(7) . . ?
C23 C22 H22 120.4 . . ?
C18 C23 C22 121.4(7) . . ?
C18 C23 H23 119.3 . . ?
C22 C23 H23 119.3 . . ?
C25 C24 H24 123.0 . . ?
N5 C24 H24 123.0 . . ?
N5 C24 C25 114.0(6) . . ?
N6 C25 C24 117.3(6) . . ?
N6 C25 N7 110.1(6) . . ?
N7 C25 C24 132.6(6) . . ?
C27 C26 H26 125.6 . . ?
N6 C26 H26 125.6 . . ?
N6 C26 C27 108.9(6) . . ?
C26 C27 H27 126.5 . . ?
N7 C27 C26 107.0(6) . . ?
N7 C27 H27 126.5 . . ?
H28A C28 H28B 107.9 . . ?
C29 C28 H28A 109.2 . . ?
C29 C28 H28B 109.2 . . ?
N7 C28 H28A 109.2 . . ?
N7 C28 H28B 109.2 . . ?
N7 C28 C29 112.3(6) . . ?
C33 C29 C28 121.0(6) . . ?
N8 C29 C28 116.4(6) . . ?
N8 C29 C33 122.4(7) . . ?
C31 C30 H30 118.4 . . ?
N8 C30 H30 118.4 . . ?
N8 C30 C31 123.1(7) . . ?
C30 C31 H31 120.5 . . ?
C32 C31 C30 119.0(7) . . ?
C32 C31 H31 120.5 . . ?
C31 C32 H32 120.6 . . ?
C31 C32 C33 118.7(8) . . ?
C33 C32 H32 120.6 . . ?
C29 C33 C32 119.0(7) . . ?
C29 C33 H33 120.5 . . ?
C32 C33 H33 120.5 . . ?
C35 C34 H34 125.4 . . ?
C35 C34 N9 109.1(6) . . ?
N9 C34 H34 125.4 . . ?
C34 C35 H35 126.4 . . ?
C34 C35 N10 107.1(6) . . ?
N10 C35 H35 126.4 . . ?
N9 C36 C43 117.2(6) . . ?
N9 C36 N10 110.7(6) . . ?
N10 C36 C43 132.2(6) . . ?
H37A C37 H37B 107.8 . . ?
C38 C37 H37A 109.1 . . ?
C38 C37 H37B 109.1 . . ?
N10 C37 H37A 109.1 . . ?
N10 C37 H37B 109.1 . . ?
N10 C37 C38 112.6(6) . . ?
C42 C38 C37 120.7(8) . . ?
N11 C38 C37 115.3(7) . . ?
N11 C38 C42 123.9(8) . . ?
C40 C39 H39 117.7 . . ?
N11 C39 H39 117.7 . . ?
N11 C39 C40 124.5(8) . . ?
C39 C40 H40 121.2 . . ?
C39 C40 C41 117.7(8) . . ?
C41 C40 H40 121.2 . . ?
C40 C41 H41 120.6 . . ?
C42 C41 C40 118.8(8) . . ?
C42 C41 H41 120.6 . . ?
C38 C42 C41 118.9(8) . . ?
C38 C42 H42 120.6 . . ?
C41 C42 H42 120.6 . . ?
C36 C43 H43 124.1 . . ?
N12 C43 C36 111.8(6) . . ?
N12 C43 H43 124.1 . . ?
C45 C44 C49 119.4(6) . . ?
C45 C44 N12 122.1(6) . . ?
C49 C44 N12 118.4(6) . . ?
C44 C45 H45 120.2 . . ?
C44 C45 C46 119.6(6) . . ?
C46 C45 H45 120.2 . . ?
C45 C46 H46 119.1 . . ?
C47 C46 C45 121.8(6) . . ?
C47 C46 H46 119.1 . . ?
C46 C47 C48 117.7(6) . . ?
C46 C47 C50 121.3(6) . . ?
C48 C47 C50 121.0(6) . . ?
C47 C48 H48 119.5 . . ?
C49 C48 C47 121.0(6) . . ?
C49 C48 H48 119.5 . . ?
C44 C49 C48 120.5(6) . . ?
C44 C49 H49 119.8 . . ?
C48 C49 H49 119.8 . . ?
C47 C50 H50A 108.8 . . ?
C47 C50 H50B 108.8 . . ?
H50A C50 H50B 107.7 . . ?
C51 C50 C47 113.8(6) . . ?
C51 C50 H50A 108.8 . . ?
C51 C50 H50B 108.8 . . ?
C52 C51 C50 120.5(7) . . ?
C52 C51 C56 118.7(6) . . ?
C56 C51 C50 120.7(6) . . ?
C51 C52 H52 119.7 . . ?
C51 C52 C53 120.6(7) . . ?
C53 C52 H52 119.7 . . ?
C52 C53 H53 120.1 . . ?
C54 C53 C52 119.7(6) . . ?
C54 C53 H53 120.1 . . ?
C53 C54 N13 119.1(6) . . ?
C55 C54 C53 120.7(6) . . ?
C55 C54 N13 120.2(7) . . ?
C54 C55 H55 120.2 . . ?
C54 C55 C56 119.5(7) . . ?
C56 C55 H55 120.2 . . ?
C51 C56 C55 120.9(7) . . ?
C51 C56 H56 119.6 . . ?
C55 C56 H56 119.6 . . ?
C58 C57 H57 123.0 . . ?
N13 C57 H57 123.0 . . ?
N13 C57 C58 114.1(6) . . ?
N14 C58 C57 117.0(6) . . ?
N14 C58 N15 110.3(6) . . ?
N15 C58 C57 132.5(7) . . ?
C60 C59 H59 126.1 . . ?
C60 C59 N14 107.7(7) . . ?
N14 C59 H59 126.1 . . ?
C59 C60 H60 126.0 . . ?
N15 C60 C59 107.9(6) . . ?
N15 C60 H60 126.0 . . ?
H61A C61 H61B 107.9 . . ?
C62 C61 H61A 109.2 . . ?
C62 C61 H61B 109.2 . . ?
N15 C61 H61A 109.2 . . ?
N15 C61 H61B 109.2 . . ?
N15 C61 C62 112.0(8) . . ?
C66 C62 C61 121.2(10) . . ?
C66 C62 N16 123.3(10) . . ?
N16 C62 C61 115.5(9) . . ?
C64 C63 H63 119.9 . . ?
N16 C63 H63 119.9 . . ?
N16 C63 C64 120.1(11) . . ?
C63 C64 H64 118.7 . . ?
C65 C64 C63 122.5(11) . . ?
C65 C64 H64 118.7 . . ?
C64 C65 H65 121.9 . . ?
C64 C65 C66 116.2(11) . . ?
C66 C65 H65 121.9 . . ?
C62 C66 C65 119.0(11) . . ?
C62 C66 H66 120.5 . . ?
C65 C66 H66 120.5 . . ?
C68 C67 H67 125.8 . . ?
C68 C67 N17 108.5(6) . . ?
N17 C67 H67 125.8 . . ?
C67 C68 H68 126.0 . . ?
C67 C68 N18 107.9(6) . . ?
N18 C68 H68 126.0 . . ?
N17 C69 C76 117.4(6) . . ?
N17 C69 N18 110.6(6) . . ?
N18 C69 C76 131.7(6) . . ?
H70A C70 H70B 107.9 . . ?
C71 C70 H70A 109.2 . . ?
C71 C70 H70B 109.2 . . ?
N18 C70 H70A 109.2 . . ?
N18 C70 H70B 109.2 . . ?
N18 C70 C71 112.1(5) . . ?
C75 C71 C70 121.4(7) . . ?
N19 C71 C70 115.8(6) . . ?
N19 C71 C75 122.8(7) . . ?
C73 C72 H72 117.9 . . ?
N19 C72 H72 117.9 . . ?
N19 C72 C73 124.1(7) . . ?
C72 C73 H73 121.0 . . ?
C72 C73 C74 117.9(7) . . ?
C74 C73 H73 121.0 . . ?
C73 C74 H74 120.5 . . ?
C73 C74 C75 119.1(7) . . ?
C75 C74 H74 120.5 . . ?
C71 C75 C74 118.8(7) . . ?
C71 C75 H75 120.6 . . ?
C74 C75 H75 120.6 . . ?
C69 C76 H76 122.6 . . ?
N20 C76 C69 114.8(6) . . ?
N20 C76 H76 122.6 . . ?
C78 C77 N20 118.2(6) . . ?
C82 C77 C78 120.0(6) . . ?
C82 C77 N20 121.8(6) . . ?
C77 C78 H78 120.0 . . ?
C79 C78 C77 120.0(6) . . ?
C79 C78 H78 120.0 . . ?
C78 C79 H79 119.4 . . ?
C78 C79 C80 121.1(6) . . ?
C80 C79 H79 119.4 . . ?
C79 C80 C83 119.6(6) . . ?
C81 C80 C79 118.4(6) . . ?
C81 C80 C83 122.0(6) . . ?
C80 C81 H81 119.6 . . ?
C80 C81 C82 120.9(6) . . ?
C82 C81 H81 119.6 . . ?
C77 C82 C81 119.7(6) . . ?
C77 C82 H82 120.2 . . ?
C81 C82 H82 120.2 . . ?
C80 C83 H83A 108.9 . . ?
C80 C83 H83B 108.9 . . ?
C80 C83 C84 113.5(5) . . ?
H83A C83 H83B 107.7 . . ?
C84 C83 H83A 108.9 . . ?
C84 C83 H83B 108.9 . . ?
C85 C84 C83 120.3(6) . . ?
C85 C84 C89 116.4(6) . . ?
C89 C84 C83 123.3(6) . . ?
C84 C85 H85 118.8 . . ?
C84 C85 C86 122.4(6) . . ?
C86 C85 H85 118.8 . . ?
C85 C86 H86 120.1 . . ?
C87 C86 C85 119.9(6) . . ?
C87 C86 H86 120.1 . . ?
C86 C87 C88 119.6(6) . . ?
C86 C87 N21 120.5(6) . . ?
C88 C87 N21 119.9(6) . . ?
C87 C88 H88 120.4 . . ?
C87 C88 C89 119.2(6) . . ?
C89 C88 H88 120.4 . . ?
C84 C89 C88 122.5(6) . . ?
C84 C89 H89 118.7 . . ?
C88 C89 H89 118.7 . . ?
C91 C90 H90 123.4 . . ?
N21 C90 H90 123.4 . . ?
N21 C90 C91 113.1(6) . . ?
N22 C91 C90 117.7(7) . . ?
N22 C91 N23 111.4(6) . . ?
N23 C91 C90 130.9(7) . . ?
C93 C92 H92 125.5 . . ?
C93 C92 N22 108.9(7) . . ?
N22 C92 H92 125.5 . . ?
C92 C93 H93 126.0 . . ?
C92 C93 N23 108.0(6) . . ?
N23 C93 H93 126.0 . . ?
H94A C94 H94B 108.0 . . ?
H94C C94 H94D 108.3 . . ?
C95 C94 H94A 109.3 . . ?
C95 C94 H94B 109.3 . . ?
C95A C94 H94C 109.8 . . ?
C95A C94 H94D 109.8 . . ?
N23 C94 H94A 109.3 . . ?
N23 C94 H94B 109.3 . . ?
N23 C94 H94C 109.8 . . ?
N23 C94 H94D 109.8 . . ?
N23 C94 C95 111.5(10) . . ?
N23 C94 C95A 109(2) . . ?
C99 C95 C94 119.5(14) . . ?
N24 C95 C94 114.9(13) . . ?
N24 C95 C99 125.5(12) . . ?
C97 C96 H96 119.9 . . ?
C97 C96 N24 120.3(15) . . ?
N24 C96 H96 119.9 . . ?
C96 C97 H97 120.1 . . ?
C96 C97 C98 119.8(15) . . ?
C98 C97 H97 120.1 . . ?
C97 C98 H98 120.4 . . ?
C99 C98 C97 119.2(14) . . ?
C99 C98 H98 120.4 . . ?
C95 C99 H99 120.4 . . ?
C98 C99 C95 119.2(14) . . ?
C98 C99 H99 120.4 . . ?
C99A C95A C94 118(2) . . ?
N24A C95A C94 122(2) . . ?
N24A C95A C99A 119.0(19) . . ?
C97A C96A H96A 121.1 . . ?
C97A C96A N24A 118(2) . . ?
N24A C96A H96A 121.1 . . ?
C96A C97A H97A 121.2 . . ?
C96A C97A C98A 118(2) . . ?
C98A C97A H97A 121.2 . . ?
C97A C98A H98A 118.6 . . ?
C99A C98A C97A 123(3) . . ?
C99A C98A H98A 118.6 . . ?
C95A C99A H99A 120.0 . . ?
C98A C99A C95A 120(2) . . ?
C98A C99A H99A 120.0 . . ?
C1 N1 Fe1 140.5(5) . . ?
C3 N1 C1 107.1(6) . . ?
C3 N1 Fe1 112.2(4) . . ?
C2 N2 C4 128.0(6) . . ?
C3 N2 C2 105.8(6) . . ?
C3 N2 C4 125.8(6) . . ?
C5 N3 C6 117.6(8) . . ?
C10 N4 C11 117.4(5) . . ?
C10 N4 Fe1 114.2(4) . . ?
C11 N4 Fe1 127.1(4) . . ?
C21 N5 Fe2 128.7(4) . . ?
C24 N5 C21 116.8(6) . . ?
C24 N5 Fe2 114.4(5) . . ?
C25 N6 C26 106.6(6) . . ?
C25 N6 Fe2 113.6(5) . . ?
C26 N6 Fe2 139.7(5) . . ?
C25 N7 C27 107.5(6) . . ?
C25 N7 C28 127.6(6) . . ?
C27 N7 C28 124.9(6) . . ?
C30 N8 C29 117.7(6) . . ?
C34 N9 Fe1 140.3(5) . . ?
C36 N9 C34 106.3(6) . . ?
C36 N9 Fe1 113.3(4) . . ?
C35 N10 C37 125.5(6) . . ?
C36 N10 C35 106.8(6) . . ?
C36 N10 C37 127.4(6) . . ?
C38 N11 C39 116.2(7) . . ?
C43 N12 C44 117.1(6) . . ?
C43 N12 Fe1 116.9(5) . . ?
C44 N12 Fe1 126.0(4) . . ?
C54 N13 Fe2 128.1(4) . . ?
C57 N13 C54 116.5(6) . . ?
C57 N13 Fe2 115.2(5) . . ?
C58 N14 C59 107.2(6) . . ?
C58 N14 Fe2 113.3(4) . . ?
C59 N14 Fe2 139.0(5) . . ?
C58 N15 C60 106.7(6) . . ?
C58 N15 C61 125.7(6) . . ?
C60 N15 C61 127.5(6) . . ?
C63 N16 C62 118.8(9) . . ?
C67 N17 Fe1 140.3(4) . . ?
C69 N17 C67 106.6(5) . . ?
C69 N17 Fe1 113.0(4) . . ?
C68 N18 C70 126.6(6) . . ?
C69 N18 C68 106.3(5) . . ?
C69 N18 C70 127.1(6) . . ?
C72 N19 C71 117.3(6) . . ?
C76 N20 C77 114.1(5) . . ?
C76 N20 Fe1 114.1(4) . . ?
C77 N20 Fe1 131.4(4) . . ?
C87 N21 Fe2 128.1(5) . . ?
C90 N21 C87 116.7(6) . . ?
C90 N21 Fe2 115.0(4) . . ?
C91 N22 C92 105.7(6) . . ?
C91 N22 Fe2 112.2(4) . . ?
C92 N22 Fe2 140.7(5) . . ?
C91 N23 C93 106.0(7) . . ?
C91 N23 C94 125.9(6) . . ?
C93 N23 C94 126.2(7) . . ?
C95 N24 C96 115.9(12) . . ?
C95A N24A C96A 122(2) . . ?
N1 Fe1 N4 80.5(2) . . ?
N1 Fe1 N12 92.6(2) . . ?
N1 Fe1 N17 90.7(2) . . ?
N1 Fe1 N20 170.3(2) . . ?
N4 Fe1 N20 94.6(2) . . ?
N9 Fe1 N1 94.0(2) . . ?
N9 Fe1 N4 174.5(2) . . ?
N9 Fe1 N12 80.8(2) . . ?
N9 Fe1 N17 92.8(2) . . ?
N9 Fe1 N20 90.7(2) . . ?
N12 Fe1 N4 100.0(2) . . ?
N12 Fe1 N20 96.6(2) . . ?
N17 Fe1 N4 86.8(2) . . ?
N17 Fe1 N12 172.9(2) . . ?
N17 Fe1 N20 80.6(2) . . ?
N6 Fe2 N5 80.6(2) . . ?
N6 Fe2 N13 171.9(2) . . ?
N6 Fe2 N14 91.8(2) . . ?
N6 Fe2 N21 90.8(2) . . ?
N6 Fe2 N22 88.2(2) . . ?
N13 Fe2 N5 100.5(2) . . ?
N13 Fe2 N21 97.1(2) . . ?
N14 Fe2 N5 88.8(2) . . ?
N14 Fe2 N13 80.2(2) . . ?
N14 Fe2 N21 176.3(2) . . ?
N21 Fe2 N5 94.2(2) . . ?
N22 Fe2 N5 167.7(2) . . ?
N22 Fe2 N13 91.3(2) . . ?
N22 Fe2 N14 96.7(2) . . ?
N22 Fe2 N21 80.7(2) . . ?
F101 P101 F102 179.0(3) . . ?
F101 P101 F103 90.1(3) . . ?
F102 P101 F103 89.0(3) . . ?
F104 P101 F101 91.3(3) . . ?
F104 P101 F102 89.6(3) . . ?
F104 P101 F103 178.5(3) . . ?
F105 P101 F101 90.1(3) . . ?
F105 P101 F102 90.3(3) . . ?
F105 P101 F103 89.7(3) . . ?
F105 P101 F104 90.8(3) . . ?
F105 P101 F106 179.4(3) . . ?
F106 P101 F101 90.2(3) . . ?
F106 P101 F102 89.4(3) . . ?
F106 P101 F103 89.8(3) . . ?
F106 P101 F104 89.7(3) . . ?
F201 P201 F202 179.6(3) . . ?
F203 P201 F201 89.9(3) . . ?
F203 P201 F202 90.2(3) . . ?
F203 P201 F205 88.9(3) . . ?
F203 P201 F206 89.4(3) . . ?
F204 P201 F201 89.6(3) . . ?
F204 P201 F202 90.2(3) . . ?
F204 P201 F203 179.5(3) . . ?
F204 P201 F205 90.8(3) . . ?
F204 P201 F206 91.0(3) . . ?
F205 P201 F201 89.0(3) . . ?
F205 P201 F202 90.7(3) . . ?
F206 P201 F201 90.9(3) . . ?
F206 P201 F202 89.4(3) . . ?
F206 P201 F205 178.3(3) . . ?
F302 P301 F301 178.4(4) . . ?
F303 P301 F301 89.8(3) . . ?
F303 P301 F302 90.6(3) . . ?
F303 P301 F304 178.7(4) . . ?
F303 P301 F305 89.6(4) . . ?
F304 P301 F301 90.0(3) . . ?
F304 P301 F302 89.6(3) . . ?
F304 P301 F305 89.2(4) . . ?
F305 P301 F301 89.4(4) . . ?
F305 P301 F302 89.0(4) . . ?
F306 P301 F301 90.7(4) . . ?
F306 P301 F302 90.9(4) . . ?
F306 P301 F303 91.4(4) . . ?
F306 P301 F304 89.8(4) . . ?
F306 P301 F305 179.0(5) . . ?
F401 P401 F402 177.0(5) . . ?
F401 P401 F403 91.0(4) . . ?
F401 P401 F404 88.3(4) . . ?
F401 P401 F406 91.4(5) . . ?
F402 P401 F403 91.6(5) . . ?
F402 P401 F404 89.1(5) . . ?
F403 P401 F404 178.7(5) . . ?
F405 P401 F401 92.1(6) . . ?
F405 P401 F402 89.2(7) . . ?
F405 P401 F403 90.3(5) . . ?
F405 P401 F404 90.7(6) . . ?
F405 P401 F406 176.4(6) . . ?
F406 P401 F402 87.3(6) . . ?
F406 P401 F403 90.2(5) . . ?
F406 P401 F404 88.8(5) . . ?
C502 C501 H501 120.8 . . ?
C506 C501 H501 120.8 . . ?
C506 C501 C502 118.4(15) . . ?
C501 C502 H502 118.8 . . ?
C503 C502 C501 122.4(16) . . ?
C503 C502 H502 118.8 . . ?
C502 C503 H503 121.4 . . ?
C502 C503 C504 117.1(15) . . ?
C504 C503 H503 121.4 . . ?
C503 C504 H504 118.4 . . ?
C503 C504 C505 123.2(15) . . ?
C505 C504 H504 118.4 . . ?
C504 C505 H505 122.0 . . ?
C506 C505 C504 115.9(14) . . ?
C506 C505 H505 122.0 . . ?
C501 C506 C505 122.9(14) . . ?
C501 C506 H506 118.6 . . ?
C505 C506 H506 118.6 . . ?
N601 C601 C602 175(3) . . ?
C601 C602 H60A 109.5 . . ?
C601 C602 H60B 109.5 . . ?
C601 C602 H60C 109.5 . . ?
H60A C602 H60B 109.5 . . ?
H60A C602 H60C 109.5 . . ?
H60B C602 H60C 109.5 . . ?
N701 C701 C702 169(3) . . ?
C701 C702 H70C 109.5 . . ?
C701 C702 H70D 109.5 . . ?
C701 C702 H70E 109.5 . . ?
H70C C702 H70D 109.5 . . ?
H70C C702 H70E 109.5 . . ?
H70D C702 H70E 109.5 . . ?
C802 C801 H801 129.9 . . ?
C802 C801 C803 100(3) . 2_566 ?
C803 C801 H801 129.9 2_566 . ?
C801 C802 H802 120.5 . . ?
C801 C802 C803 119(3) . . ?
C803 C802 H802 120.5 . . ?
C801 C803 C802 137(3) 2_566 . ?
C801 C803 H803 111.6 2_566 . ?
C802 C803 H803 111.6 . . ?

loop_
_geom_bond_atom_site_label_1
_geom_bond_atom_site_label_2
_geom_bond_distance
_geom_bond_site_symmetry_2
_geom_bond_publ_flag
C1 H1 0.9500 . ?
C1 C2 1.356(10) . ?
C1 N1 1.362(8) . ?
C2 H2 0.9500 . ?
C2 N2 1.370(9) . ?
C3 C10 1.416(9) . ?
C3 N1 1.320(8) . ?
C3 N2 1.355(8) . ?
C4 H4A 0.9900 . ?
C4 H4B 0.9900 . ?
C4 C5 1.513(13) . ?
C4 N2 1.475(10) . ?
C5 C9 1.391(11) . ?
C5 N3 1.306(11) . ?
C6 H6 0.9500 . ?
C6 C7 1.374(12) . ?
C6 N3 1.333(11) . ?
C7 H7 0.9500 . ?
C7 C8 1.398(15) . ?
C8 H8 0.9500 . ?
C8 C9 1.367(14) . ?
C9 H9 0.9500 . ?
C10 H10 0.9500 . ?
C10 N4 1.287(8) . ?
C11 C12 1.383(9) . ?
C11 C16 1.376(9) . ?
C11 N4 1.445(8) . ?
C12 H12 0.9500 . ?
C12 C13 1.376(9) . ?
C13 H13 0.9500 . ?
C13 C14 1.397(9) . ?
C14 C15 1.378(9) . ?
C14 C17 1.523(9) . ?
C15 H15 0.9500 . ?
C15 C16 1.386(9) . ?
C16 H16 0.9500 . ?
C17 H17A 0.9900 . ?
C17 H17B 0.9900 . ?
C17 C18 1.513(10) . ?
C18 C19 1.394(10) . ?
C18 C23 1.385(10) . ?
C19 H19 0.9500 . ?
C19 C20 1.388(10) . ?
C20 H20 0.9500 . ?
C20 C21 1.385(9) . ?
C21 C22 1.380(9) . ?
C21 N5 1.439(8) . ?
C22 H22 0.9500 . ?
C22 C23 1.389(10) . ?
C23 H23 0.9500 . ?
C24 H24 0.9500 . ?
C24 C25 1.436(9) . ?
C24 N5 1.298(8) . ?
C25 N6 1.331(8) . ?
C25 N7 1.356(8) . ?
C26 H26 0.9500 . ?
C26 C27 1.366(9) . ?
C26 N6 1.364(9) . ?
C27 H27 0.9500 . ?
C27 N7 1.356(9) . ?
C28 H28A 0.9900 . ?
C28 H28B 0.9900 . ?
C28 C29 1.501(9) . ?
C28 N7 1.478(8) . ?
C29 C33 1.375(10) . ?
C29 N8 1.347(8) . ?
C30 H30 0.9500 . ?
C30 C31 1.377(11) . ?
C30 N8 1.332(9) . ?
C31 H31 0.9500 . ?
C31 C32 1.370(11) . ?
C32 H32 0.9500 . ?
C32 C33 1.386(10) . ?
C33 H33 0.9500 . ?
C34 H34 0.9500 . ?
C34 C35 1.362(10) . ?
C34 N9 1.364(8) . ?
C35 H35 0.9500 . ?
C35 N10 1.369(9) . ?
C36 C43 1.446(9) . ?
C36 N9 1.337(8) . ?
C36 N10 1.353(8) . ?
C37 H37A 0.9900 . ?
C37 H37B 0.9900 . ?
C37 C38 1.505(11) . ?
C37 N10 1.458(9) . ?
C38 C42 1.374(10) . ?
C38 N11 1.332(10) . ?
C39 H39 0.9500 . ?
C39 C40 1.380(11) . ?
C39 N11 1.335(10) . ?
C40 H40 0.9500 . ?
C40 C41 1.386(12) . ?
C41 H41 0.9500 . ?
C41 C42 1.375(11) . ?
C42 H42 0.9500 . ?
C43 H43 0.9500 . ?
C43 N12 1.311(8) . ?
C44 C45 1.377(9) . ?
C44 C49 1.377(9) . ?
C44 N12 1.442(8) . ?
C45 H45 0.9500 . ?
C45 C46 1.387(9) . ?
C46 H46 0.9500 . ?
C46 C47 1.378(9) . ?
C47 C48 1.385(9) . ?
C47 C50 1.524(9) . ?
C48 H48 0.9500 . ?
C48 C49 1.381(9) . ?
C49 H49 0.9500 . ?
C50 H50A 0.9900 . ?
C50 H50B 0.9900 . ?
C50 C51 1.507(9) . ?
C51 C52 1.382(9) . ?
C51 C56 1.393(10) . ?
C52 H52 0.9500 . ?
C52 C53 1.404(9) . ?
C53 H53 0.9500 . ?
C53 C54 1.377(10) . ?
C54 C55 1.373(10) . ?
C54 N13 1.441(8) . ?
C55 H55 0.9500 . ?
C55 C56 1.398(10) . ?
C56 H56 0.9500 . ?
C57 H57 0.9500 . ?
C57 C58 1.419(10) . ?
C57 N13 1.301(8) . ?
C58 N14 1.327(9) . ?
C58 N15 1.360(9) . ?
C59 H59 0.9500 . ?
C59 C60 1.367(11) . ?
C59 N14 1.375(9) . ?
C60 H60 0.9500 . ?
C60 N15 1.363(10) . ?
C61 H61A 0.9900 . ?
C61 H61B 0.9900 . ?
C61 C62 1.492(12) . ?
C61 N15 1.463(10) . ?
C62 C66 1.353(14) . ?
C62 N16 1.360(12) . ?
C63 H63 0.9500 . ?
C63 C64 1.393(15) . ?
C63 N16 1.334(12) . ?
C64 H64 0.9500 . ?
C64 C65 1.363(16) . ?
C65 H65 0.9500 . ?
C65 C66 1.431(15) . ?
C66 H66 0.9500 . ?
C67 H67 0.9500 . ?
C67 C68 1.359(9) . ?
C67 N17 1.370(8) . ?
C68 H68 0.9500 . ?
C68 N18 1.370(8) . ?
C69 C76 1.425(9) . ?
C69 N17 1.336(8) . ?
C69 N18 1.357(8) . ?
C70 H70A 0.9900 . ?
C70 H70B 0.9900 . ?
C70 C71 1.517(9) . ?
C70 N18 1.470(8) . ?
C71 C75 1.380(10) . ?
C71 N19 1.339(9) . ?
C72 H72 0.9500 . ?
C72 C73 1.374(10) . ?
C72 N19 1.335(9) . ?
C73 H73 0.9500 . ?
C73 C74 1.380(11) . ?
C74 H74 0.9500 . ?
C74 C75 1.385(10) . ?
C75 H75 0.9500 . ?
C76 H76 0.9500 . ?
C76 N20 1.298(8) . ?
C77 C78 1.393(9) . ?
C77 C82 1.377(9) . ?
C77 N20 1.441(8) . ?
C78 H78 0.9500 . ?
C78 C79 1.383(9) . ?
C79 H79 0.9500 . ?
C79 C80 1.391(9) . ?
C80 C81 1.390(9) . ?
C80 C83 1.513(8) . ?
C81 H81 0.9500 . ?
C81 C82 1.403(9) . ?
C82 H82 0.9500 . ?
C83 H83A 0.9900 . ?
C83 H83B 0.9900 . ?
C83 C84 1.521(8) . ?
C84 C85 1.375(9) . ?
C84 C89 1.380(9) . ?
C85 H85 0.9500 . ?
C85 C86 1.382(9) . ?
C86 H86 0.9500 . ?
C86 C87 1.369(9) . ?
C87 C88 1.377(9) . ?
C87 N21 1.452(8) . ?
C88 H88 0.9500 . ?
C88 C89 1.386(9) . ?
C89 H89 0.9500 . ?
C90 H90 0.9500 . ?
C90 C91 1.448(9) . ?
C90 N21 1.293(9) . ?
C91 N22 1.323(9) . ?
C91 N23 1.353(9) . ?
C92 H92 0.9500 . ?
C92 C93 1.344(11) . ?
C92 N22 1.375(8) . ?
C93 H93 0.9500 . ?
C93 N23 1.363(9) . ?
C94 H94A 0.9900 . ?
C94 H94B 0.9900 . ?
C94 H94C 0.9900 . ?
C94 H94D 0.9900 . ?
C94 C95 1.513(14) . ?
C94 C95A 1.572(19) . ?
C94 N23 1.475(10) . ?
C95 C99 1.34(2) . ?
C95 N24 1.32(2) . ?
C96 H96 0.9500 . ?
C96 C97 1.36(2) . ?
C96 N24 1.394(17) . ?
C97 H97 0.9500 . ?
C97 C98 1.39(2) . ?
C98 H98 0.9500 . ?
C98 C99 1.331(17) . ?
C99 H99 0.9500 . ?
C95A C99A 1.35(3) . ?
C95A N24A 1.34(2) . ?
C96A H96A 0.9500 . ?
C96A C97A 1.37(3) . ?
C96A N24A 1.41(2) . ?
C97A H97A 0.9500 . ?
C97A C98A 1.39(3) . ?
C98A H98A 0.9500 . ?
C98A C99A 1.33(2) . ?
C99A H99A 0.9500 . ?
N1 Fe1 1.963(5) . ?
N4 Fe1 1.998(5) . ?
N5 Fe2 2.026(6) . ?
N6 Fe2 1.957(5) . ?
N9 Fe1 1.955(5) . ?
N12 Fe1 1.971(5) . ?
N13 Fe2 1.993(5) . ?
N14 Fe2 1.973(5) . ?
N17 Fe1 1.970(5) . ?
N20 Fe1 2.025(5) . ?
N21 Fe2 2.003(5) . ?
N22 Fe2 1.968(6) . ?
F101 P101 1.601(5) . ?
F102 P101 1.607(5) . ?
F103 P101 1.607(5) . ?
F104 P101 1.594(6) . ?
F105 P101 1.576(5) . ?
F106 P101 1.584(5) . ?
F201 P201 1.594(5) . ?
F202 P201 1.597(5) . ?
F203 P201 1.588(5) . ?
F204 P201 1.567(5) . ?
F205 P201 1.593(5) . ?
F206 P201 1.591(5) . ?
F301 P301 1.595(6) . ?
F302 P301 1.582(6) . ?
F303 P301 1.578(6) . ?
F304 P301 1.578(6) . ?
F305 P301 1.578(7) . ?
F306 P301 1.547(6) . ?
F401 P401 1.527(6) . ?
F402 P401 1.558(8) . ?
F403 P401 1.566(6) . ?
F404 P401 1.596(7) . ?
F405 P401 1.524(8) . ?
F406 P401 1.557(8) . ?
C501 H501 0.9500 . ?
C501 C502 1.369(14) . ?
C501 C506 1.362(14) . ?
C502 H502 0.9500 . ?
C502 C503 1.357(14) . ?
C503 H503 0.9500 . ?
C503 C504 1.380(14) . ?
C504 H504 0.9500 . ?
C504 C505 1.384(14) . ?
C505 H505 0.9500 . ?
C505 C506 1.374(13) . ?
C506 H506 0.9500 . ?
C601 C602 1.32(3) . ?
C601 N601 1.10(3) . ?
C602 H60A 0.9800 . ?
C602 H60B 0.9800 . ?
C602 H60C 0.9800 . ?
C701 C702 1.39(3) . ?
C701 N701 1.09(2) . ?
C702 H70C 0.9800 . ?
C702 H70D 0.9800 . ?
C702 H70E 0.9800 . ?
C801 H801 0.9500 . ?
C801 C802 1.342(18) . ?
C801 C803 1.377(14) 2_566 ?
C802 H802 0.9500 . ?
C802 C803 1.381(18) . ?
C803 H803 0.9500 . ?

loop_
_geom_torsion_atom_site_label_1
_geom_torsion_atom_site_label_2
_geom_torsion_atom_site_label_3
_geom_torsion_atom_site_label_4
_geom_torsion
_geom_torsion_site_symmetry_1
_geom_torsion_site_symmetry_2
_geom_torsion_site_symmetry_3
_geom_torsion_site_symmetry_4
_geom_torsion_publ_flag
C1 C2 N2 C3 0.4(9) . . . . ?
C1 C2 N2 C4 172.8(8) . . . . ?
C2 C1 N1 C3 0.6(8) . . . . ?
C2 C1 N1 Fe1 -173.2(6) . . . . ?
C3 C10 N4 C11 176.2(6) . . . . ?
C3 C10 N4 Fe1 8.1(8) . . . . ?
C4 C5 C9 C8 176.9(7) . . . . ?
C4 C5 N3 C6 -177.1(7) . . . . ?
C5 C4 N2 C2 -105.7(9) . . . . ?
C5 C4 N2 C3 65.2(10) . . . . ?
C6 C7 C8 C9 0.0(12) . . . . ?
C7 C6 N3 C5 0.7(13) . . . . ?
C7 C8 C9 C5 -0.4(12) . . . . ?
C9 C5 N3 C6 -1.1(12) . . . . ?
C10 C3 N1 C1 178.2(7) . . . . ?
C10 C3 N1 Fe1 -6.0(8) . . . . ?
C10 C3 N2 C2 -178.3(8) . . . . ?
C10 C3 N2 C4 9.1(14) . . . . ?
C11 C12 C13 C14 0.3(10) . . . . ?
C12 C11 C16 C15 -0.1(10) . . . . ?
C12 C11 N4 C10 -73.7(8) . . . . ?
C12 C11 N4 Fe1 92.7(7) . . . . ?
C12 C13 C14 C15 -1.0(10) . . . . ?
C12 C13 C14 C17 -179.5(6) . . . . ?
C13 C14 C15 C16 1.1(10) . . . . ?
C13 C14 C17 C18 -174.6(6) . . . . ?
C14 C15 C16 C11 -0.6(10) . . . . ?
C14 C17 C18 C19 79.5(9) . . . . ?
C14 C17 C18 C23 -100.1(8) . . . . ?
C15 C14 C17 C18 6.9(11) . . . . ?
C16 C11 C12 C13 0.2(10) . . . . ?
C16 C11 N4 C10 106.2(7) . . . . ?
C16 C11 N4 Fe1 -87.5(7) . . . . ?
C17 C14 C15 C16 179.6(7) . . . . ?
C17 C18 C19 C20 -176.7(6) . . . . ?
C17 C18 C23 C22 177.7(6) . . . . ?
C18 C19 C20 C21 -1.6(11) . . . . ?
C19 C18 C23 C22 -1.9(10) . . . . ?
C19 C20 C21 C22 -0.7(10) . . . . ?
C19 C20 C21 N5 -179.7(6) . . . . ?
C20 C21 C22 C23 1.7(10) . . . . ?
C20 C21 N5 C24 52.8(9) . . . . ?
C20 C21 N5 Fe2 -123.9(6) . . . . ?
C21 C22 C23 C18 -0.3(10) . . . . ?
C22 C21 N5 C24 -126.1(7) . . . . ?
C22 C21 N5 Fe2 57.1(8) . . . . ?
C23 C18 C19 C20 2.9(10) . . . . ?
C24 C25 N6 C26 -179.9(6) . . . . ?
C24 C25 N6 Fe2 -2.5(7) . . . . ?
C24 C25 N7 C27 179.5(7) . . . . ?
C24 C25 N7 C28 0.2(12) . . . . ?
C25 C24 N5 C21 -175.4(6) . . . . ?
C25 C24 N5 Fe2 1.8(7) . . . . ?
C26 C27 N7 C25 0.4(8) . . . . ?
C26 C27 N7 C28 179.8(6) . . . . ?
C27 C26 N6 C25 0.4(8) . . . . ?
C27 C26 N6 Fe2 -175.9(5) . . . . ?
C28 C29 C33 C32 -174.0(7) . . . . ?
C28 C29 N8 C30 175.8(7) . . . . ?
C29 C28 N7 C25 -75.0(9) . . . . ?
C29 C28 N7 C27 105.8(8) . . . . ?
C30 C31 C32 C33 0.1(12) . . . . ?
C31 C30 N8 C29 -1.8(11) . . . . ?
C31 C32 C33 C29 -1.4(12) . . . . ?
C33 C29 N8 C30 0.3(11) . . . . ?
C34 C35 N10 C36 0.2(8) . . . . ?
C34 C35 N10 C37 -174.3(6) . . . . ?
C35 C34 N9 C36 0.2(7) . . . . ?
C35 C34 N9 Fe1 175.6(5) . . . . ?
C36 C43 N12 C44 176.9(5) . . . . ?
C36 C43 N12 Fe1 -1.4(7) . . . . ?
C37 C38 C42 C41 -178.6(7) . . . . ?
C37 C38 N11 C39 179.4(7) . . . . ?
C38 C37 N10 C35 78.2(9) . . . . ?
C38 C37 N10 C36 -95.1(8) . . . . ?
C39 C40 C41 C42 0.4(12) . . . . ?
C40 C39 N11 C38 0.6(12) . . . . ?
C40 C41 C42 C38 -2.2(12) . . . . ?
C42 C38 N11 C39 -2.7(12) . . . . ?
C43 C36 N9 C34 -179.2(5) . . . . ?
C43 C36 N9 Fe1 4.0(7) . . . . ?
C43 C36 N10 C35 178.8(7) . . . . ?
C43 C36 N10 C37 -6.8(12) . . . . ?
C44 C45 C46 C47 -0.7(11) . . . . ?
C45 C44 C49 C48 0.1(11) . . . . ?
C45 C44 N12 C43 69.7(8) . . . . ?
C45 C44 N12 Fe1 -112.2(6) . . . . ?
C45 C46 C47 C48 1.0(11) . . . . ?
C45 C46 C47 C50 -179.5(7) . . . . ?
C46 C47 C48 C49 -0.7(11) . . . . ?
C46 C47 C50 C51 49.9(9) . . . . ?
C47 C48 C49 C44 0.2(12) . . . . ?
C47 C50 C51 C52 -134.6(7) . . . . ?
C47 C50 C51 C56 49.2(9) . . . . ?
C48 C47 C50 C51 -130.6(7) . . . . ?
C49 C44 C45 C46 0.2(10) . . . . ?
C49 C44 N12 C43 -113.3(7) . . . . ?
C49 C44 N12 Fe1 64.9(8) . . . . ?
C50 C47 C48 C49 179.8(7) . . . . ?
C50 C51 C52 C53 -177.5(6) . . . . ?
C50 C51 C56 C55 177.4(7) . . . . ?
C51 C52 C53 C54 0.9(10) . . . . ?
C52 C51 C56 C55 1.1(11) . . . . ?
C52 C53 C54 C55 -0.7(10) . . . . ?
C52 C53 C54 N13 178.8(6) . . . . ?
C53 C54 C55 C56 0.6(11) . . . . ?
C53 C54 N13 C57 -109.1(8) . . . . ?
C53 C54 N13 Fe2 65.2(8) . . . . ?
C54 C55 C56 C51 -0.8(11) . . . . ?
C55 C54 N13 C57 70.4(9) . . . . ?
C55 C54 N13 Fe2 -115.3(7) . . . . ?
C56 C51 C52 C53 -1.1(10) . . . . ?
C57 C58 N14 C59 175.8(7) . . . . ?
C57 C58 N14 Fe2 2.5(9) . . . . ?
C57 C58 N15 C60 -175.3(8) . . . . ?
C57 C58 N15 C61 6.3(14) . . . . ?
C58 C57 N13 C54 179.3(6) . . . . ?
C58 C57 N13 Fe2 4.2(8) . . . . ?
C59 C60 N15 C58 -0.1(9) . . . . ?
C59 C60 N15 C61 178.3(8) . . . . ?
C60 C59 N14 C58 0.6(9) . . . . ?
C60 C59 N14 Fe2 171.3(6) . . . . ?
C61 C62 C66 C65 -176.2(9) . . . . ?
C61 C62 N16 C63 179.2(8) . . . . ?
C62 C61 N15 C58 58.4(12) . . . . ?
C62 C61 N15 C60 -119.7(9) . . . . ?
C63 C64 C65 C66 3.5(18) . . . . ?
C64 C63 N16 C62 -1.4(14) . . . . ?
C64 C65 C66 C62 -4.5(16) . . . . ?
C66 C62 N16 C63 0.2(14) . . . . ?
C67 C68 N18 C69 0.4(7) . . . . ?
C67 C68 N18 C70 -179.7(6) . . . . ?
C68 C67 N17 C69 0.1(7) . . . . ?
C68 C67 N17 Fe1 176.6(5) . . . . ?
C69 C76 N20 C77 -171.7(5) . . . . ?
C69 C76 N20 Fe1 2.1(7) . . . . ?
C70 C71 C75 C74 178.6(6) . . . . ?
C70 C71 N19 C72 -178.0(6) . . . . ?
C71 C70 N18 C68 126.4(7) . . . . ?
C71 C70 N18 C69 -53.7(8) . . . . ?
C72 C73 C74 C75 -0.7(11) . . . . ?
C73 C72 N19 C71 -1.9(11) . . . . ?
C73 C74 C75 C71 0.5(11) . . . . ?
C75 C71 N19 C72 1.6(10) . . . . ?
C76 C69 N17 C67 175.0(5) . . . . ?
C76 C69 N17 Fe1 -2.7(7) . . . . ?
C76 C69 N18 C68 -174.2(6) . . . . ?
C76 C69 N18 C70 5.9(10) . . . . ?
C77 C78 C79 C80 -0.2(10) . . . . ?
C78 C77 C82 C81 2.0(9) . . . . ?
C78 C77 N20 C76 54.2(7) . . . . ?
C78 C77 N20 Fe1 -118.3(6) . . . . ?
C78 C79 C80 C81 1.2(9) . . . . ?
C78 C79 C80 C83 -177.5(6) . . . . ?
C79 C80 C81 C82 -0.6(9) . . . . ?
C79 C80 C83 C84 64.0(8) . . . . ?
C80 C81 C82 C77 -1.0(9) . . . . ?
C80 C83 C84 C85 -149.6(6) . . . . ?
C80 C83 C84 C89 32.4(10) . . . . ?
C81 C80 C83 C84 -114.5(7) . . . . ?
C82 C77 C78 C79 -1.4(9) . . . . ?
C82 C77 N20 C76 -124.4(6) . . . . ?
C82 C77 N20 Fe1 63.1(8) . . . . ?
C83 C80 C81 C82 178.0(6) . . . . ?
C83 C84 C85 C86 -177.4(7) . . . . ?
C83 C84 C89 C88 177.3(7) . . . . ?
C84 C85 C86 C87 0.8(12) . . . . ?
C85 C84 C89 C88 -0.8(11) . . . . ?
C85 C86 C87 C88 -2.2(12) . . . . ?
C85 C86 C87 N21 177.2(7) . . . . ?
C86 C87 C88 C89 2.2(11) . . . . ?
C86 C87 N21 C90 -95.2(8) . . . . ?
C86 C87 N21 Fe2 78.6(8) . . . . ?
C87 C88 C89 C84 -0.6(12) . . . . ?
C88 C87 N21 C90 84.3(8) . . . . ?
C88 C87 N21 Fe2 -101.9(7) . . . . ?
C89 C84 C85 C86 0.7(11) . . . . ?
C90 C91 N22 C92 -179.3(6) . . . . ?
C90 C91 N22 Fe2 -10.2(8) . . . . ?
C90 C91 N23 C93 179.4(7) . . . . ?
C90 C91 N23 C94 14.2(12) . . . . ?
C91 C90 N21 C87 -179.3(6) . . . . ?
C91 C90 N21 Fe2 6.1(8) . . . . ?
C92 C93 N23 C91 -0.9(8) . . . . ?
C92 C93 N23 C94 164.2(7) . . . . ?
C93 C92 N22 C91 0.1(8) . . . . ?
C93 C92 N22 Fe2 -163.9(6) . . . . ?
C94 C95 C99 C98 -178.7(13) . . . . ?
C94 C95 N24 C96 178.6(13) . . . . ?
C94 C95A C99A C98A 169(4) . . . . ?
C94 C95A N24A C96A -164(4) . . . . ?
C95 C94 N23 C91 68.9(11) . . . . ?
C95 C94 N23 C93 -93.4(10) . . . . ?
C96 C97 C98 C99 -5(3) . . . . ?
C97 C96 N24 C95 -2(3) . . . . ?
C97 C98 C99 C95 3(2) . . . . ?
C99 C95 N24 C96 0(2) . . . . ?
C95A C94 N23 C91 89.3(15) . . . . ?
C95A C94 N23 C93 -73.0(15) . . . . ?
C96A C97A C98A C99A 8(8) . . . . ?
C97A C96A N24A C95A -3(7) . . . . ?
C97A C98A C99A C95A -8(7) . . . . ?
C99A C95A N24A C96A 3(7) . . . . ?
N1 C1 C2 N2 -0.6(9) . . . . ?
N1 C3 C10 N4 -1.4(10) . . . . ?
N1 C3 N2 C2 -0.1(9) . . . . ?
N1 C3 N2 C4 -172.7(7) . . . . ?
N2 C3 C10 N4 176.7(8) . . . . ?
N2 C3 N1 C1 -0.3(8) . . . . ?
N2 C3 N1 Fe1 175.4(5) . . . . ?
N2 C4 C5 C9 168.4(6) . . . . ?
N2 C4 C5 N3 -15.5(10) . . . . ?
N3 C5 C9 C8 1.0(12) . . . . ?
N3 C6 C7 C8 -0.1(13) . . . . ?
N4 C11 C12 C13 -179.9(6) . . . . ?
N4 C11 C16 C15 -180.0(6) . . . . ?
N5 C21 C22 C23 -179.4(6) . . . . ?
N5 C24 C25 N6 0.4(9) . . . . ?
N5 C24 C25 N7 -179.3(7) . . . . ?
N6 C25 N7 C27 -0.2(8) . . . . ?
N6 C25 N7 C28 -179.5(6) . . . . ?
N6 C26 C27 N7 -0.5(8) . . . . ?
N7 C25 N6 C26 -0.1(7) . . . . ?
N7 C25 N6 Fe2 177.3(4) . . . . ?
N7 C28 C29 C33 -123.5(7) . . . . ?
N7 C28 C29 N8 61.1(9) . . . . ?
N8 C29 C33 C32 1.3(12) . . . . ?
N8 C30 C31 C32 1.6(13) . . . . ?
N9 C34 C35 N10 -0.3(8) . . . . ?
N9 C36 C43 N12 -1.8(8) . . . . ?
N9 C36 N10 C35 -0.1(7) . . . . ?
N9 C36 N10 C37 174.3(6) . . . . ?
N10 C36 C43 N12 179.4(7) . . . . ?
N10 C36 N9 C34 -0.1(7) . . . . ?
N10 C36 N9 Fe1 -176.9(4) . . . . ?
N10 C37 C38 C42 -115.9(8) . . . . ?
N10 C37 C38 N11 62.1(9) . . . . ?
N11 C38 C42 C41 3.5(12) . . . . ?
N11 C39 C40 C41 0.5(13) . . . . ?
N12 C44 C45 C46 177.2(6) . . . . ?
N12 C44 C49 C48 -177.1(7) . . . . ?
N13 C54 C55 C56 -178.9(6) . . . . ?
N13 C57 C58 N14 -4.5(10) . . . . ?
N13 C57 C58 N15 171.1(8) . . . . ?
N14 C58 N15 C60 0.5(9) . . . . ?
N14 C58 N15 C61 -177.9(7) . . . . ?
N14 C59 C60 N15 -0.3(9) . . . . ?
N15 C58 N14 C59 -0.7(9) . . . . ?
N15 C58 N14 Fe2 -174.0(5) . . . . ?
N15 C61 C62 C66 73.6(11) . . . . ?
N15 C61 C62 N16 -105.4(10) . . . . ?
N16 C62 C66 C65 2.8(16) . . . . ?
N16 C63 C64 C65 -0.6(17) . . . . ?
N17 C67 C68 N18 -0.3(7) . . . . ?
N17 C69 C76 N20 0.3(8) . . . . ?
N17 C69 N18 C68 -0.4(7) . . . . ?
N17 C69 N18 C70 179.7(5) . . . . ?
N18 C69 C76 N20 173.7(6) . . . . ?
N18 C69 N17 C67 0.2(7) . . . . ?
N18 C69 N17 Fe1 -177.4(4) . . . . ?
N18 C70 C71 C75 -80.4(8) . . . . ?
N18 C70 C71 N19 99.2(7) . . . . ?
N19 C71 C75 C74 -1.0(11) . . . . ?
N19 C72 C73 C74 1.4(12) . . . . ?
N20 C77 C78 C79 180.0(6) . . . . ?
N20 C77 C82 C81 -179.4(5) . . . . ?
N21 C87 C88 C89 -177.3(7) . . . . ?
N21 C90 C91 N22 2.8(9) . . . . ?
N21 C90 C91 N23 -175.4(7) . . . . ?
N22 C91 N23 C93 1.1(8) . . . . ?
N22 C91 N23 C94 -164.2(7) . . . . ?
N22 C92 C93 N23 0.5(8) . . . . ?
N23 C91 N22 C92 -0.8(8) . . . . ?
N23 C91 N22 Fe2 168.4(5) . . . . ?
N23 C94 C95 C99 -148.4(13) . . . . ?
N23 C94 C95 N24 33.1(16) . . . . ?
N23 C94 C95A C99A -81(4) . . . . ?
N23 C94 C95A N24A 86(5) . . . . ?
N24 C95 C99 C98 0(3) . . . . ?
N24 C96 C97 C98 4(3) . . . . ?
N24A C95A C99A C98A 2(7) . . . . ?
N24A C96A C97A C98A -3(7) . . . . ?
C501 C502 C503 C504 2(2) . . . . ?
C502 C501 C506 C505 0(2) . . . . ?
C502 C503 C504 C505 -1.8(18) . . . . ?
C503 C504 C505 C506 1.2(16) . . . . ?
C504 C505 C506 C501 -0.2(17) . . . . ?
C506 C501 C502 C503 -1(2) . . . . ?
C801 C802 C803 C801 27(7) . . . 2_566 ?
C803 C801 C802 C803 -19(4) 2_566 . . . ?
